data_7107620
loop_
_publ_author_name
'Muhammad Usman Anwar'
'Laurence Kenneth Thompson'
'Louise Nicole Dawe'
'Fatemah Habib'
'Muralee Murugesu'

_publ_section_title
;
 Predictable self-assembled [2 ? 2] Ln(III)4 square grids (Ln = Dy,Tb)-SMM
 behaviour in a new lanthanide cluster motif
;
_journal_name_full Chem.Commun.
_journal_page_first 4576
_journal_paper_doi 10.1039/c2cc17546k
_journal_volume 48
_journal_year 2012
_chemical_formula_moiety 'C60 H58 Dy4 N36 O5, 25(H2 O)'
_chemical_formula_sum 'C60 H108 Dy4 N36 O30'
_chemical_formula_weight 2463.82
_chemical_name_systematic
;
?
;
_space_group_IT_number 2
_symmetry_cell_setting triclinic
_symmetry_Int_Tables_number 2
_symmetry_space_group_name_Hall '-P 1'
_symmetry_space_group_name_H-M 'P -1'
_atom_sites_solution_hydrogens geom
_atom_sites_solution_primary direct
_atom_sites_solution_secondary difmap
_audit_creation_method SHELXL-97
_cell_angle_alpha 84.31(3)
_cell_angle_beta 86.78(2)
_cell_angle_gamma 71.967(18)
_cell_formula_units_Z 4
_cell_length_a 19.806(9)
_cell_length_b 20.037(9)
_cell_length_c 27.326(15)
_cell_measurement_reflns_used 27149
_cell_measurement_temperature 163(2)
_cell_measurement_theta_max 29.8
_cell_measurement_theta_min 1.5
_cell_volume 10257(9)
_computing_cell_refinement 'CrystalClear-SM Expert 2.0 r4 (Rigaku, 2009)'
_computing_data_collection 'CrystalClear-SM Expert 2.0 r4 (Rigaku, 2009)'
_computing_data_reduction 'CrystalClear-SM Expert 2.0 r4 (Rigaku, 2009)'
_computing_molecular_graphics 'CrystalStructure 4.0'
_computing_publication_material 'CrystalStructure 4.0 (Rigaku, 2010)'
_computing_structure_refinement 'SHELXL-97: Acta Cryst.2008, A64, 112-122'
_computing_structure_solution 'SHELXS-97: Acta Cryst.2008, A64, 112-122'
_diffrn_ambient_temperature 163(2)
_diffrn_detector_area_resol_mean 14.63
_diffrn_measured_fraction_theta_full 0.942
_diffrn_measured_fraction_theta_max 0.942
_diffrn_measurement_device_type 'Rigaku Saturn'
_diffrn_measurement_method \w
_diffrn_radiation_monochromator 'graphite - Rigaku SHINE'
_diffrn_radiation_source 'fine-focus sealed tube'
_diffrn_radiation_type MoK\a
_diffrn_radiation_wavelength 0.71075
_diffrn_reflns_av_R_equivalents 0.0000
_diffrn_reflns_av_sigmaI/netI 0.0948
_diffrn_reflns_limit_h_max 24
_diffrn_reflns_limit_h_min -24
_diffrn_reflns_limit_k_max 25
_diffrn_reflns_limit_k_min -24
_diffrn_reflns_limit_l_max 34
_diffrn_reflns_limit_l_min 0
_diffrn_reflns_number 40060
_diffrn_reflns_theta_full 26.50
_diffrn_reflns_theta_max 26.50
_diffrn_reflns_theta_min 2.51
_exptl_absorpt_coefficient_mu 2.965
_exptl_absorpt_correction_T_max 1.000
_exptl_absorpt_correction_T_min 0.646
_exptl_absorpt_correction_type multi-scan
_exptl_absorpt_process_details 'Jacobson, Private Communication'
_exptl_crystal_colour Orange
_exptl_crystal_density_diffrn 1.595
_exptl_crystal_density_method 'not measured'
_exptl_crystal_description Prism
_exptl_crystal_F_000 4896
_exptl_crystal_size_max 0.20
_exptl_crystal_size_mid 0.20
_exptl_crystal_size_min 0.10
_platon_squeeze_details
;
The Platon SQUEEZE procedure was applied to recover 1014 electrons per
unit cell in one void (total volume 4097 ^A^3); that is 253.5 electrons
per formula unit. Lattice solvent water molecules
(18 electrons/H2O with V(liq) ~29.92^A^3/H2O) were present, and the
electrons recovered by SQUEEZE have been assigned as 25 water
molecules per formula unit. These water molecules have
been included in the formula for the calculation of intensive
properties.
PLATON Reference : Spek, A.L. (2003), J.Appl.Cryst. 36, 7-13.
;
_refine_diff_density_max 7.672
_refine_diff_density_min -3.938
_refine_diff_density_rms 0.257
_refine_ls_extinction_method none
_refine_ls_goodness_of_fit_ref 1.066
_refine_ls_hydrogen_treatment constr
_refine_ls_matrix_type full
_refine_ls_number_parameters 1907
_refine_ls_number_reflns 40060
_refine_ls_number_restraints 0
_refine_ls_restrained_S_all 1.066
_refine_ls_R_factor_all 0.1357
_refine_ls_R_factor_gt 0.1146
_refine_ls_shift/su_max 0.001
_refine_ls_shift/su_mean 0.000
_refine_ls_structure_factor_coef Fsqd
_refine_ls_weighting_details 'calc w=1/[\s^2^(Fo^2^)+(0.2000P)^2^+0.0000P] where P=(Fo^2^+2Fc^2^)/3'
_refine_ls_weighting_scheme calc
_refine_ls_wR_factor_gt 0.3069
_refine_ls_wR_factor_ref 0.3419
_reflns_number_gt 24602
_reflns_number_total 40060
_reflns_threshold_expression >2sigma(I)
_cod_data_source_file c2cc17546k.txt
_cod_data_source_block 2
_cod_database_code 7107620

loop_
_symmetry_equiv_pos_as_xyz
'x, y, z'
'-x, -y, -z'

loop_
_atom_site_label
_atom_site_type_symbol
_atom_site_fract_x
_atom_site_fract_y
_atom_site_fract_z
_atom_site_U_iso_or_equiv
_atom_site_adp_type
_atom_site_occupancy
_atom_site_symmetry_multiplicity
_atom_site_calc_flag
_atom_site_refinement_flags
Dy1 Dy 0.22475(3) 0.76801(3) 0.067024(19) 0.05611(16) Uani 1 1 d .
Dy2 Dy 0.19216(3) 0.82713(3) 0.19165(2) 0.05967(16) Uani 1 1 d .
Dy3 Dy 0.41011(3) 0.76976(2) 0.068287(18) 0.05169(15) Uani 1 1 d .
Dy4 Dy 0.37437(3) 0.83700(3) 0.190181(18) 0.05394(15) Uani 1 1 d .
Dy5 Dy 0.58089(3) 0.75399(3) 0.492707(18) 0.05309(15) Uani 1 1 d .
Dy6 Dy 0.57980(3) 0.73070(3) 0.628391(18) 0.05458(15) Uani 1 1 d .
Dy7 Dy 0.76696(3) 0.75526(3) 0.48780(2) 0.06683(18) Uani 1 1 d .
Dy8 Dy 0.76435(3) 0.73391(3) 0.62257(2) 0.05944(16) Uani 1 1 d .
O1 O 0.1868(4) 0.7403(4) 0.1458(3) 0.0654(19) Uani 1 1 d .
O2 O 0.4485(4) 0.7488(3) 0.1472(3) 0.0600(18) Uani 1 1 d .
O3 O 0.3061(4) 0.8138(4) 0.0254(3) 0.0627(18) Uani 1 1 d .
O4 O 0.2575(5) 0.8999(4) 0.1995(3) 0.068(2) Uani 1 1 d .
O5 O 0.3011(4) 0.7972(4) 0.1291(3) 0.072(2) Uani 1 1 d .
O6 O 0.5225(4) 0.8013(4) 0.5624(3) 0.0603(17) Uani 1 1 d .
O7 O 0.7845(4) 0.8041(4) 0.5547(3) 0.0658(19) Uani 1 1 d .
O8 O 0.6908(4) 0.7023(4) 0.4614(3) 0.0579(17) Uani 1 1 d .
O9 O 0.6912(4) 0.6693(3) 0.6519(3) 0.0569(17) Uani 1 1 d .
O10 O 0.6710(4) 0.7434(5) 0.5582(3) 0.079(2) Uani 1 1 d .
N1 N 0.2419(6) 0.6954(6) -0.0061(4) 0.078(3) Uani 1 1 d .
N2 N 0.2068(6) 0.6516(5) 0.0844(4) 0.072(3) Uani 1 1 d .
N3 N 0.1955(6) 0.6263(6) 0.1316(4) 0.079(3) Uani 1 1 d .
N4 N 0.1794(5) 0.6634(5) 0.2102(3) 0.063(2) Uani 1 1 d .
H4 H 0.1779 0.6222 0.2239 0.076 Uiso 1 1 calc R
N5 N 0.1731(6) 0.7201(5) 0.2370(3) 0.068(2) Uani 1 1 d .
N6 N 0.1674(6) 0.8308(6) 0.2847(4) 0.082(3) Uani 1 1 d .
N7 N 0.4593(5) 0.6952(5) -0.0009(4) 0.063(2) Uani 1 1 d .
N8 N 0.4992(5) 0.6548(5) 0.0906(4) 0.066(2) Uani 1 1 d .
N9 N 0.5176(6) 0.6371(5) 0.1409(4) 0.070(2) Uani 1 1 d .
N10 N 0.4953(6) 0.6804(5) 0.2150(4) 0.072(3) Uani 1 1 d .
H10 H 0.5228 0.6411 0.2297 0.087 Uiso 1 1 calc R
N11 N 0.4575(6) 0.7364(5) 0.2419(4) 0.067(2) Uani 1 1 d .
N12 N 0.3825(6) 0.8505(5) 0.2804(4) 0.072(3) Uani 1 1 d .
N13 N 0.0955(5) 0.7997(5) 0.0427(4) 0.068(3) Uani 1 1 d .
N14 N 0.1807(5) 0.8612(5) -0.0027(3) 0.057(2) Uani 1 1 d .
N15 N 0.2307(5) 0.8901(4) -0.0260(3) 0.062(2) Uani 1 1 d .
N16 N 0.3459(5) 0.8905(5) -0.0269(3) 0.059(2) Uani 1 1 d .
N17 N 0.4092(5) 0.8601(4) -0.0019(3) 0.0534(19) Uani 1 1 d .
N18 N 0.5260(5) 0.7986(5) 0.0467(4) 0.064(2) Uani 1 1 d .
N19 N 0.0567(6) 0.8611(6) 0.1942(4) 0.077(3) Uani 1 1 d .
N20 N 0.1245(6) 0.9563(6) 0.1962(4) 0.079(3) Uani 1 1 d .
N21 N 0.1654(5) 1.0015(5) 0.1942(4) 0.071(3) Uani 1 1 d .
N22 N 0.2780(5) 1.0086(4) 0.1899(3) 0.060(2) Uani 1 1 d .
N23 N 0.3479(5) 0.9667(4) 0.1889(3) 0.056(2) Uani 1 1 d .
N24 N 0.4753(5) 0.8862(5) 0.1893(3) 0.058(2) Uani 1 1 d .
N25 N 0.1669(6) 0.8777(5) 0.1060(4) 0.074(3) Uani 1 1 d .
N26 N 0.1199(5) 0.9279(5) 0.0914(4) 0.068(2) Uani 1 1 d .
N27 N 0.0782(7) 0.9756(8) 0.0766(5) 0.114(5) Uani 1 1 d .
N28 N 0.3866(5) 0.8806(4) 0.1022(3) 0.054(2) Uani 1 1 d .
N29 N 0.4013(5) 0.9342(5) 0.0886(4) 0.068(2) Uani 1 1 d .
N30 N 0.4163(8) 0.9836(6) 0.0725(4) 0.095(4) Uani 1 1 d .
N31 N 0.3391(6) 0.6863(5) 0.0753(4) 0.080(3) Uani 1 1 d .
N32 N 0.3633(5) 0.6221(5) 0.0701(3) 0.062(2) Uani 1 1 d .
N33 N 0.3859(7) 0.5639(6) 0.0623(5) 0.093(4) Uani 1 1 d .
N34 N 0.3069(5) 0.7595(4) 0.2294(3) 0.064(2) Uani 1 1 d .
N35 N 0.3193(6) 0.7147(6) 0.2638(4) 0.077(3) Uani 1 1 d .
N36 N 0.3288(7) 0.6736(6) 0.2966(5) 0.091(4) Uani 1 1 d .
N37 N 0.5549(5) 0.8099(5) 0.4050(3) 0.061(2) Uani 1 1 d .
N38 N 0.4874(5) 0.8760(4) 0.4824(3) 0.061(2) Uani 1 1 d .
N39 N 0.4573(5) 0.9033(5) 0.5242(3) 0.066(2) Uani 1 1 d .
H39 H 0.4241 0.9444 0.5241 0.080 Uiso 1 1 calc R
N40 N 0.4566(5) 0.8923(4) 0.6083(3) 0.057(2) Uani 1 1 d .
N41 N 0.4848(5) 0.8455(5) 0.6464(3) 0.062(2) Uani 1 1 d .
N42 N 0.5512(6) 0.7531(5) 0.7185(3) 0.063(2) Uani 1 1 d .
N43 N 0.7708(5) 0.8053(6) 0.3983(4) 0.077(3) Uani 1 1 d .
N44 N 0.7813(6) 0.8774(5) 0.4727(4) 0.074(3) Uani 1 1 d .
N45 N 0.7858(6) 0.9076(5) 0.5127(3) 0.074(3) Uani 1 1 d .
N46 N 0.7865(5) 0.8966(5) 0.5990(4) 0.071(3) Uani 1 1 d .
H46 H 0.7903 0.9386 0.6021 0.085 Uiso 1 1 calc R
N47 N 0.7842(5) 0.8462(4) 0.6373(4) 0.064(2) Uani 1 1 d .
N48 N 0.7701(5) 0.7550(4) 0.7115(4) 0.068(3) Uani 1 1 d .
N49 N 0.4721(6) 0.7156(5) 0.4818(3) 0.067(3) Uani 1 1 d .
N50 N 0.5958(5) 0.6452(5) 0.4484(3) 0.060(2) Uani 1 1 d .
N51 N 0.6643(5) 0.6089(5) 0.4351(3) 0.065(2) Uani 1 1 d .
N52 N 0.7794(5) 0.6067(5) 0.4333(4) 0.070(3) Uani 1 1 d .
N53 N 0.8232(6) 0.6458(6) 0.4431(4) 0.072(3) Uani 1 1 d .
N54 N 0.9001(7) 0.7178(7) 0.4710(5) 0.092(4) Uani 1 1 d .
N55 N 0.4709(5) 0.6901(5) 0.6393(3) 0.064(2) Uani 1 1 d .
N56 N 0.5991(5) 0.6076(5) 0.6662(3) 0.057(2) Uani 1 1 d .
N57 N 0.6640(5) 0.5664(5) 0.6770(3) 0.065(2) Uani 1 1 d .
N58 N 0.7795(5) 0.5707(5) 0.6768(4) 0.066(2) Uani 1 1 d .
N59 N 0.8224(6) 0.6115(5) 0.6621(3) 0.065(2) Uani 1 1 d .
N60 N 0.8977(6) 0.6983(6) 0.6322(5) 0.083(3) Uani 1 1 d .
N61 N 0.5882(5) 0.6587(4) 0.5594(3) 0.064(2) Uani 1 1 d .
N62 N 0.5722(6) 0.6055(5) 0.5577(3) 0.070(3) Uani 1 1 d .
N63 N 0.5619(7) 0.5519(5) 0.5575(4) 0.083(3) Uani 1 1 d .
N64 N 0.8115(5) 0.6592(5) 0.5541(3) 0.068(2) Uani 1 1 d .
N65 N 0.8592(6) 0.6057(5) 0.5540(4) 0.074(3) Uani 1 1 d .
N66 N 0.9047(6) 0.5541(6) 0.5519(4) 0.093(4) Uani 1 1 d .
N67 N 0.6489(5) 0.8376(5) 0.4800(4) 0.075(3) Uani 1 1 d .
N68 N 0.6309(6) 0.8979(4) 0.4604(4) 0.076(3) Uani 1 1 d .
N69 N 0.6126(7) 0.9554(5) 0.4390(7) 0.120(6) Uani 1 1 d .
N70 N 0.6499(5) 0.8096(4) 0.6401(3) 0.051(2) Uani 1 1 d .
N71 N 0.6294(6) 0.8650(5) 0.6641(4) 0.073(3) Uani 1 1 d .
N72 N 0.6146(6) 0.9129(5) 0.6891(4) 0.083(3) Uani 1 1 d .
C1 C 0.2551(6) 0.7158(7) -0.0501(4) 0.067(3) Uani 1 1 d .
H1 H 0.2532 0.7638 -0.0566 0.080 Uiso 1 1 calc R
C2 C 0.2722(8) 0.6737(9) -0.0903(5) 0.091(4) Uani 1 1 d .
H2 H 0.2898 0.6887 -0.1212 0.110 Uiso 1 1 calc R
C3 C 0.2609(9) 0.6074(8) -0.0807(5) 0.096(5) Uani 1 1 d .
H3 H 0.2649 0.5773 -0.1062 0.115 Uiso 1 1 calc R
C4 C 0.2452(8) 0.5893(8) -0.0369(5) 0.087(4) Uani 1 1 d .
H4A H 0.2391 0.5441 -0.0302 0.105 Uiso 1 1 calc R
C5 C 0.2361(6) 0.6321(6) 0.0030(5) 0.069(3) Uani 1 1 d .
C6 C 0.2185(6) 0.6045(7) 0.0518(5) 0.074(3) Uani 1 1 d .
C7 C 0.2139(10) 0.5313(7) 0.0661(6) 0.102(5) Uani 1 1 d .
H7A H 0.2272 0.5174 0.1004 0.153 Uiso 1 1 calc R
H7B H 0.2464 0.4982 0.0448 0.153 Uiso 1 1 calc R
H7C H 0.1652 0.5308 0.0621 0.153 Uiso 1 1 calc R
C8 C 0.1881(7) 0.6765(7) 0.1612(5) 0.071(3) Uani 1 1 d .
C9 C 0.1609(11) 0.6402(9) 0.3102(5) 0.122(7) Uani 1 1 d .
H9A H 0.1238 0.6273 0.2946 0.183 Uiso 1 1 calc R
H9B H 0.1485 0.6456 0.3451 0.183 Uiso 1 1 calc R
H9C H 0.2064 0.6032 0.3069 0.183 Uiso 1 1 calc R
C10 C 0.1671(8) 0.7101(7) 0.2848(4) 0.081(4) Uani 1 1 d .
C11 C 0.1676(8) 0.7671(8) 0.3114(4) 0.082(4) Uani 1 1 d .
C12 C 0.1696(12) 0.7611(11) 0.3608(6) 0.133(7) Uani 1 1 d .
H12 H 0.1700 0.7185 0.3797 0.160 Uiso 1 1 calc R
C13 C 0.1712(11) 0.8225(9) 0.3838(6) 0.113(6) Uani 1 1 d .
H13 H 0.1735 0.8203 0.4185 0.136 Uiso 1 1 calc R
C14 C 0.1694(10) 0.8825(9) 0.3565(5) 0.104(5) Uani 1 1 d .
H14 H 0.1700 0.9226 0.3722 0.125 Uiso 1 1 calc R
C15 C 0.1667(8) 0.8865(8) 0.3068(5) 0.082(4) Uani 1 1 d .
H15 H 0.1642 0.9296 0.2879 0.098 Uiso 1 1 calc R
C16 C 0.4392(5) 0.7147(6) -0.0470(5) 0.059(3) Uani 1 1 d .
H16 H 0.4091 0.7611 -0.0555 0.071 Uiso 1 1 calc R
C17 C 0.4620(7) 0.6678(7) -0.0829(4) 0.073(3) Uani 1 1 d .
H17 H 0.4390 0.6785 -0.1136 0.087 Uiso 1 1 calc R
C18 C 0.5131(8) 0.6106(9) -0.0761(6) 0.098(5) Uani 1 1 d .
H18 H 0.5358 0.5848 -0.1029 0.117 Uiso 1 1 calc R
C19 C 0.5344(9) 0.5872(8) -0.0282(5) 0.093(4) Uani 1 1 d .
H19 H 0.5679 0.5420 -0.0215 0.111 Uiso 1 1 calc R
C20 C 0.5063(6) 0.6308(6) 0.0108(4) 0.063(3) Uani 1 1 d .
C21 C 0.5278(7) 0.6101(6) 0.0608(5) 0.070(3) Uani 1 1 d .
C22 C 0.5775(9) 0.5342(6) 0.0767(7) 0.108(6) Uani 1 1 d .
H22A H 0.6248 0.5279 0.0615 0.161 Uiso 1 1 calc R
H22B H 0.5576 0.4992 0.0660 0.161 Uiso 1 1 calc R
H22C H 0.5812 0.5282 0.1126 0.161 Uiso 1 1 calc R
C23 C 0.4883(6) 0.6884(5) 0.1655(4) 0.060(3) Uani 1 1 d .
C24 C 0.4998(8) 0.6683(6) 0.3173(5) 0.079(4) Uani 1 1 d .
H24A H 0.5112 0.6268 0.2985 0.119 Uiso 1 1 calc R
H24B H 0.4714 0.6611 0.3468 0.119 Uiso 1 1 calc R
H24C H 0.5439 0.6752 0.3270 0.119 Uiso 1 1 calc R
C25 C 0.4592(6) 0.7306(6) 0.2868(4) 0.058(2) Uani 1 1 d .
C26 C 0.4134(7) 0.7916(7) 0.3108(5) 0.074(3) Uani 1 1 d .
C27 C 0.4026(7) 0.7946(7) 0.3615(4) 0.073(3) Uani 1 1 d .
H27 H 0.4271 0.7554 0.3830 0.088 Uiso 1 1 calc R
C28 C 0.3582(7) 0.8518(7) 0.3805(4) 0.075(3) Uani 1 1 d .
H28 H 0.3469 0.8505 0.4148 0.090 Uiso 1 1 calc R
C29 C 0.3292(8) 0.9121(8) 0.3507(5) 0.082(4) Uani 1 1 d .
H29 H 0.3006 0.9546 0.3633 0.099 Uiso 1 1 calc R
C30 C 0.3443(6) 0.9071(6) 0.3019(5) 0.070(3) Uani 1 1 d .
H30 H 0.3254 0.9487 0.2808 0.084 Uiso 1 1 calc R
C31 C 0.0475(5) 0.7637(5) 0.0680(4) 0.059(3) Uani 1 1 d .
H31 H 0.0677 0.7234 0.0900 0.071 Uiso 1 1 calc R
C32 C -0.0242(7) 0.7841(9) 0.0621(6) 0.097(5) Uani 1 1 d .
H32 H -0.0545 0.7615 0.0801 0.116 Uiso 1 1 calc R
C33 C -0.0485(9) 0.8400(9) 0.0279(6) 0.106(5) Uani 1 1 d .
H33 H -0.0982 0.8607 0.0242 0.128 Uiso 1 1 calc R
C34 C 0.0005(8) 0.8687(9) -0.0030(6) 0.100(5) Uani 1 1 d .
H34 H -0.0160 0.8999 -0.0313 0.120 Uiso 1 1 calc R
C35 C 0.0725(6) 0.8495(6) 0.0098(5) 0.067(3) Uani 1 1 d .
C36 C 0.1183(7) 0.8849(6) -0.0173(4) 0.069(3) Uani 1 1 d .
C37 C 0.0892(8) 0.9455(8) -0.0549(5) 0.099(5) Uani 1 1 d .
H37A H 0.1217 0.9739 -0.0597 0.149 Uiso 1 1 calc R
H37B H 0.0426 0.9746 -0.0435 0.149 Uiso 1 1 calc R
H37C H 0.0842 0.9274 -0.0861 0.149 Uiso 1 1 calc R
C38 C 0.2958(6) 0.8659(6) -0.0095(4) 0.066(3) Uani 1 1 d .
C39 C 0.4563(9) 0.9423(8) -0.0539(6) 0.100(5) Uani 1 1 d .
H39A H 0.4068 0.9703 -0.0594 0.150 Uiso 1 1 calc R
H39B H 0.4785 0.9240 -0.0848 0.150 Uiso 1 1 calc R
H39C H 0.4821 0.9719 -0.0421 0.150 Uiso 1 1 calc R
C40 C 0.4588(6) 0.8818(6) -0.0161(4) 0.063(3) Uani 1 1 d .
C41 C 0.5240(6) 0.8518(5) 0.0136(4) 0.057(2) Uani 1 1 d .
C42 C 0.5821(7) 0.8732(6) 0.0021(6) 0.085(4) Uani 1 1 d .
H42 H 0.5819 0.9071 -0.0249 0.102 Uiso 1 1 calc R
C43 C 0.6471(7) 0.8420(8) 0.0331(5) 0.087(4) Uani 1 1 d .
H43 H 0.6870 0.8588 0.0268 0.105 Uiso 1 1 calc R
C44 C 0.6494(8) 0.7898(8) 0.0703(5) 0.085(4) Uani 1 1 d .
H44 H 0.6883 0.7696 0.0915 0.102 Uiso 1 1 calc R
C45 C 0.5895(4) 0.7708(5) 0.0728(4) 0.047(2) Uani 1 1 d .
H45 H 0.5903 0.7321 0.0962 0.056 Uiso 1 1 calc R
C46 C 0.0167(6) 0.8168(6) 0.1931(5) 0.064(3) Uani 1 1 d .
H46A H 0.0406 0.7678 0.1929 0.077 Uiso 1 1 calc R
C47 C -0.0555(7) 0.8390(11) 0.1923(6) 0.092(5) Uani 1 1 d .
H47 H -0.0784 0.8038 0.1921 0.110 Uiso 1 1 calc R
C48 C -0.0899(9) 0.8940(12) 0.1920(6) 0.106(6) Uani 1 1 d .
H48 H -0.1402 0.9055 0.1915 0.128 Uiso 1 1 calc R
C49 C -0.0547(8) 0.9495(11) 0.1922(6) 0.106(5) Uani 1 1 d .
H49 H -0.0820 0.9978 0.1890 0.127 Uiso 1 1 calc R
C50 C 0.0201(8) 0.9300(7) 0.1974(5) 0.079(3) Uani 1 1 d .
C51 C 0.0577(7) 0.9788(8) 0.1971(5) 0.081(4) Uani 1 1 d .
C52 C 0.0216(10) 1.0592(8) 0.1960(10) 0.174(11) Uani 1 1 d .
H52A H 0.0174 1.0798 0.1618 0.261 Uiso 1 1 calc R
H52B H 0.0504 1.0802 0.2139 0.261 Uiso 1 1 calc R
H52C H -0.0258 1.0687 0.2117 0.261 Uiso 1 1 calc R
C53 C 0.2365(6) 0.9707(5) 0.1942(4) 0.055(2) Uani 1 1 d .
C54 C 0.3764(8) 1.0794(6) 0.1784(5) 0.081(4) Uani 1 1 d .
H54A H 0.3245 1.0994 0.1804 0.121 Uiso 1 1 calc R
H54B H 0.3939 1.0941 0.1461 0.121 Uiso 1 1 calc R
H54C H 0.3976 1.0963 0.2043 0.121 Uiso 1 1 calc R
C55 C 0.3976(8) 0.9958(7) 0.1853(4) 0.071(3) Uani 1 1 d .
C56 C 0.4716(7) 0.9507(7) 0.1850(4) 0.072(3) Uani 1 1 d .
C57 C 0.5259(8) 0.9805(8) 0.1832(4) 0.082(4) Uani 1 1 d .
H57 H 0.5149 1.0303 0.1816 0.099 Uiso 1 1 calc R
C58 C 0.5943(7) 0.9400(8) 0.1835(4) 0.073(3) Uani 1 1 d .
H58 H 0.6325 0.9592 0.1839 0.088 Uiso 1 1 calc R
C59 C 0.6049(8) 0.8691(9) 0.1832(5) 0.088(4) Uani 1 1 d .
H59 H 0.6521 0.8395 0.1784 0.105 Uiso 1 1 calc R
C60 C 0.5545(5) 0.8397(5) 0.1891(4) 0.047(2) Uani 1 1 d .
H60 H 0.5660 0.7899 0.1933 0.057 Uiso 1 1 calc R
C61 C 0.5873(5) 0.7786(5) 0.3656(4) 0.051(2) Uani 1 1 d .
H61 H 0.6138 0.7302 0.3709 0.061 Uiso 1 1 calc R
C62 C 0.5869(6) 0.8072(7) 0.3202(5) 0.073(3) Uani 1 1 d .
H62 H 0.6160 0.7823 0.2950 0.087 Uiso 1 1 calc R
C63 C 0.5408(7) 0.8772(6) 0.3103(5) 0.073(3) Uani 1 1 d .
H63 H 0.5361 0.8992 0.2777 0.087 Uiso 1 1 calc R
C64 C 0.5037(7) 0.9118(7) 0.3484(4) 0.070(3) Uani 1 1 d .
H64 H 0.4732 0.9588 0.3429 0.084 Uiso 1 1 calc R
C65 C 0.5108(6) 0.8773(5) 0.3967(3) 0.059(3) Uani 1 1 d .
C66 C 0.4744(6) 0.9110(6) 0.4398(4) 0.065(3) Uani 1 1 d .
C67 C 0.4245(6) 0.9862(6) 0.4357(5) 0.076(3) Uani 1 1 d .
H67A H 0.3759 0.9856 0.4313 0.113 Uiso 1 1 calc R
H67B H 0.4393 1.0129 0.4074 0.113 Uiso 1 1 calc R
H67C H 0.4261 1.0085 0.4658 0.113 Uiso 1 1 calc R
C68 C 0.4817(6) 0.8626(5) 0.5674(4) 0.059(2) Uani 1 1 d .
C69 C 0.4216(6) 0.9361(7) 0.7002(5) 0.075(3) Uani 1 1 d .
H69A H 0.4019 0.9608 0.6690 0.112 Uiso 1 1 calc R
H69B H 0.4488 0.9626 0.7143 0.112 Uiso 1 1 calc R
H69C H 0.3829 0.9323 0.7231 0.112 Uiso 1 1 calc R
C70 C 0.4706(7) 0.8623(7) 0.6912(4) 0.070(3) Uani 1 1 d .
C71 C 0.5042(7) 0.8133(6) 0.7300(4) 0.063(3) Uani 1 1 d .
C72 C 0.4876(9) 0.8305(7) 0.7800(5) 0.083(4) Uani 1 1 d .
H72 H 0.4546 0.8738 0.7883 0.100 Uiso 1 1 calc R
C73 C 0.5238(9) 0.7783(7) 0.8154(4) 0.084(4) Uani 1 1 d .
H73 H 0.5140 0.7856 0.8492 0.101 Uiso 1 1 calc R
C74 C 0.5709(9) 0.7197(8) 0.8035(5) 0.092(4) Uani 1 1 d .
H74 H 0.5985 0.6871 0.8278 0.111 Uiso 1 1 calc R
C75 C 0.5792(8) 0.7065(9) 0.7535(5) 0.086(4) Uani 1 1 d .
H75 H 0.6069 0.6609 0.7452 0.103 Uiso 1 1 calc R
C76 C 0.7695(6) 0.7714(6) 0.3616(4) 0.063(3) Uani 1 1 d .
H76 H 0.7741 0.7227 0.3678 0.075 Uiso 1 1 calc R
C77 C 0.7619(10) 0.7996(10) 0.3141(8) 0.115(6) Uani 1 1 d .
H77 H 0.7550 0.7735 0.2887 0.138 Uiso 1 1 calc R
C78 C 0.7646(10) 0.8659(10) 0.3047(8) 0.120(6) Uani 1 1 d .
H78 H 0.7633 0.8861 0.2717 0.144 Uiso 1 1 calc R
C79 C 0.7689(9) 0.9035(9) 0.3413(6) 0.094(4) Uani 1 1 d .
H79 H 0.7671 0.9515 0.3350 0.113 Uiso 1 1 calc R
C80 C 0.7762(8) 0.8714(8) 0.3885(5) 0.084(4) Uani 1 1 d .
C81 C 0.7798(9) 0.9118(8) 0.4283(5) 0.090(4) Uani 1 1 d .
C82 C 0.7761(14) 0.9886(10) 0.4241(5) 0.156(11) Uani 1 1 d .
H82A H 0.7387 1.0140 0.4465 0.234 Uiso 1 1 calc R
H82B H 0.7652 1.0087 0.3902 0.234 Uiso 1 1 calc R
H82C H 0.8218 0.9928 0.4327 0.234 Uiso 1 1 calc R
C83 C 0.7818(7) 0.8703(7) 0.5570(5) 0.076(4) Uani 1 1 d .
C84 C 0.8153(8) 0.9254(6) 0.6909(6) 0.084(4) Uani 1 1 d .
H84A H 0.8165 0.9557 0.6606 0.126 Uiso 1 1 calc R
H84B H 0.8625 0.9091 0.7052 0.126 Uiso 1 1 calc R
H84C H 0.7808 0.9521 0.7144 0.126 Uiso 1 1 calc R
C85 C 0.7939(8) 0.8621(6) 0.6791(6) 0.083(4) Uani 1 1 d .
C86 C 0.7858(6) 0.8130(6) 0.7221(4) 0.068(3) Uani 1 1 d .
C87 C 0.7952(9) 0.8221(7) 0.7703(5) 0.088(4) Uani 1 1 d .
H87 H 0.8098 0.8608 0.7775 0.106 Uiso 1 1 calc R
C88 C 0.7831(10) 0.7735(8) 0.8100(6) 0.102(5) Uani 1 1 d .
H88 H 0.7870 0.7808 0.8435 0.122 Uiso 1 1 calc R
C89 C 0.7660(7) 0.7169(7) 0.7975(5) 0.081(4) Uani 1 1 d .
H89 H 0.7549 0.6847 0.8221 0.097 Uiso 1 1 calc R
C90 C 0.7651(6) 0.7075(6) 0.7488(5) 0.063(3) Uani 1 1 d .
H90 H 0.7605 0.6641 0.7406 0.076 Uiso 1 1 calc R
C91 C 0.4004(5) 0.7535(5) 0.4966(4) 0.049(2) Uani 1 1 d .
H91 H 0.3938 0.7964 0.5110 0.059 Uiso 1 1 calc R
C92 C 0.3439(7) 0.7347(8) 0.4923(5) 0.076(3) Uani 1 1 d .
H92 H 0.2977 0.7633 0.5011 0.091 Uiso 1 1 calc R
C93 C 0.3556(8) 0.6732(9) 0.4748(7) 0.100(5) Uani 1 1 d .
H93 H 0.3161 0.6560 0.4738 0.120 Uiso 1 1 calc R
C94 C 0.4155(8) 0.6344(7) 0.4589(6) 0.085(4) Uani 1 1 d .
H94 H 0.4179 0.5920 0.4451 0.102 Uiso 1 1 calc R
C95 C 0.4788(7) 0.6536(6) 0.4615(4) 0.068(3) Uani 1 1 d .
C96 C 0.5488(7) 0.6157(6) 0.4466(4) 0.061(3) Uani 1 1 d .
C97 C 0.5632(9) 0.5402(7) 0.4298(5) 0.095(5) Uani 1 1 d .
H97A H 0.5987 0.5328 0.4027 0.142 Uiso 1 1 calc R
H97B H 0.5190 0.5352 0.4186 0.142 Uiso 1 1 calc R
H97C H 0.5811 0.5051 0.4574 0.142 Uiso 1 1 calc R
C98 C 0.7138(7) 0.6367(6) 0.4433(4) 0.064(3) Uani 1 1 d .
C99 C 0.9228(7) 0.5415(9) 0.4251(7) 0.107(5) Uani 1 1 d .
H99A H 0.8846 0.5206 0.4223 0.160 Uiso 1 1 calc R
H99B H 0.9569 0.5122 0.4491 0.160 Uiso 1 1 calc R
H99C H 0.9470 0.5441 0.3930 0.160 Uiso 1 1 calc R
C100 C 0.8919(6) 0.6143(8) 0.4418(5) 0.082(4) Uani 1 1 d .
C101 C 0.9338(7) 0.6550(9) 0.4552(5) 0.084(4) Uani 1 1 d .
C102 C 1.0064(8) 0.6321(10) 0.4487(7) 0.111(6) Uani 1 1 d .
H102 H 1.0302 0.5893 0.4345 0.133 Uiso 1 1 calc R
C103 C 1.0446(9) 0.6762(9) 0.4647(7) 0.104(5) Uani 1 1 d .
H103 H 1.0951 0.6598 0.4629 0.125 Uiso 1 1 calc R
C104 C 1.0151(8) 0.7349(9) 0.4808(6) 0.091(4) Uani 1 1 d .
H104 H 1.0419 0.7635 0.4899 0.109 Uiso 1 1 calc R
C105 C 0.9465(6) 0.7549(6) 0.4845(4) 0.056(2) Uani 1 1 d .
H105 H 0.9246 0.7990 0.4974 0.067 Uiso 1 1 calc R
C106 C 0.4015(5) 0.7292(5) 0.6294(4) 0.048(2) Uani 1 1 d .
H106 H 0.3933 0.7782 0.6213 0.057 Uiso 1 1 calc R
C107 C 0.3455(8) 0.7075(10) 0.6296(5) 0.093(4) Uani 1 1 d .
H107 H 0.3004 0.7381 0.6196 0.112 Uiso 1 1 calc R
C108 C 0.3558(9) 0.6377(8) 0.6453(5) 0.088(4) Uani 1 1 d .
H108 H 0.3180 0.6178 0.6459 0.105 Uiso 1 1 calc R
C109 C 0.4190(8) 0.5996(7) 0.6594(5) 0.074(3) Uani 1 1 d .
H109 H 0.4245 0.5523 0.6717 0.089 Uiso 1 1 calc R
C110 C 0.4794(8) 0.6222(8) 0.6580(4) 0.075(3) Uani 1 1 d .
C111 C 0.5500(7) 0.5786(6) 0.6688(5) 0.068(3) Uani 1 1 d .
C112 C 0.5623(8) 0.5015(6) 0.6832(5) 0.078(3) Uani 1 1 d .
H11A H 0.5590 0.4777 0.6542 0.117 Uiso 1 1 calc R
H11B H 0.5263 0.4956 0.7080 0.117 Uiso 1 1 calc R
H11C H 0.6097 0.4807 0.6970 0.117 Uiso 1 1 calc R
C113 C 0.7138(7) 0.6033(5) 0.6674(4) 0.065(3) Uani 1 1 d .
C114 C 0.9219(8) 0.5090(6) 0.6828(6) 0.092(4) Uani 1 1 d .
H11D H 0.9030 0.4979 0.7155 0.138 Uiso 1 1 calc R
H11E H 0.9737 0.4976 0.6840 0.138 Uiso 1 1 calc R
H11F H 0.9100 0.4811 0.6591 0.138 Uiso 1 1 calc R
C115 C 0.8893(8) 0.5876(7) 0.6672(5) 0.075(3) Uani 1 1 d .
C116 C 0.9299(6) 0.6305(7) 0.6519(6) 0.085(4) Uani 1 1 d .
C117 C 1.0043(7) 0.6118(8) 0.6549(6) 0.095(5) Uani 1 1 d .
H117 H 1.0295 0.5667 0.6698 0.114 Uiso 1 1 calc R
C118 C 1.0412(9) 0.6570(10) 0.6369(8) 0.112(6) Uani 1 1 d .
H118 H 1.0916 0.6411 0.6385 0.135 Uiso 1 1 calc R
C119 C 1.0113(7) 0.7193(7) 0.6181(6) 0.082(4) Uani 1 1 d .
H119 H 1.0376 0.7500 0.6057 0.099 Uiso 1 1 calc R
C120 C 0.9448(5) 0.7375(5) 0.6171(4) 0.054(2) Uani 1 1 d .
H120 H 0.9227 0.7846 0.6042 0.065 Uiso 1 1 calc R

loop_
_atom_site_aniso_label
_atom_site_aniso_U_11
_atom_site_aniso_U_22
_atom_site_aniso_U_33
_atom_site_aniso_U_23
_atom_site_aniso_U_13
_atom_site_aniso_U_12
Dy1 0.0667(3) 0.0497(3) 0.0459(3) 0.0063(2) -0.0033(2) -0.0120(2)
Dy2 0.0704(3) 0.0569(3) 0.0487(3) 0.0041(2) -0.0032(2) -0.0175(2)
Dy3 0.0660(3) 0.0418(3) 0.0416(3) 0.00337(19) -0.0012(2) -0.0105(2)
Dy4 0.0690(3) 0.0480(3) 0.0407(3) 0.0070(2) -0.0041(2) -0.0149(2)
Dy5 0.0680(3) 0.0478(3) 0.0403(3) 0.0002(2) -0.0012(2) -0.0144(2)
Dy6 0.0739(3) 0.0494(3) 0.0396(3) 0.0013(2) -0.0024(2) -0.0190(2)
Dy7 0.0750(4) 0.0658(3) 0.0572(4) 0.0004(3) -0.0030(3) -0.0194(3)
Dy8 0.0726(3) 0.0512(3) 0.0517(3) 0.0043(2) 0.0022(2) -0.0183(2)
O1 0.070(4) 0.057(4) 0.071(5) 0.017(4) 0.002(4) -0.029(4)
O2 0.075(5) 0.040(3) 0.051(4) 0.003(3) -0.011(3) 0.002(3)
O3 0.078(5) 0.047(4) 0.055(5) 0.017(3) -0.003(4) -0.013(3)
O4 0.098(6) 0.068(5) 0.050(5) 0.003(3) -0.010(4) -0.043(4)
O5 0.077(5) 0.070(5) 0.069(6) -0.013(4) 0.002(4) -0.021(4)
O6 0.073(4) 0.052(4) 0.048(4) -0.010(3) 0.011(3) -0.008(3)
O7 0.086(5) 0.067(5) 0.054(5) -0.003(3) 0.004(4) -0.039(4)
O8 0.078(5) 0.049(4) 0.047(4) 0.006(3) -0.003(3) -0.022(3)
O9 0.066(4) 0.046(3) 0.056(4) 0.015(3) 0.001(3) -0.019(3)
O10 0.071(5) 0.110(7) 0.048(5) 0.008(4) -0.012(4) -0.021(5)
N1 0.092(7) 0.070(6) 0.055(6) 0.013(5) -0.020(5) -0.003(5)
N2 0.080(6) 0.073(6) 0.067(7) 0.013(5) -0.021(5) -0.032(5)
N3 0.116(9) 0.079(7) 0.058(6) 0.007(5) -0.008(6) -0.055(6)
N4 0.077(6) 0.054(5) 0.055(6) 0.011(4) -0.010(4) -0.018(4)
N5 0.096(7) 0.061(5) 0.049(6) 0.009(4) -0.007(5) -0.030(5)
N6 0.108(8) 0.071(6) 0.054(6) -0.005(5) 0.018(5) -0.013(6)
N7 0.077(6) 0.056(5) 0.055(6) -0.005(4) 0.010(4) -0.020(4)
N8 0.068(6) 0.057(5) 0.064(6) -0.012(4) 0.017(4) -0.007(4)
N9 0.091(7) 0.060(6) 0.056(6) 0.008(4) -0.001(5) -0.022(5)
N10 0.096(7) 0.053(5) 0.062(6) 0.012(4) -0.035(5) -0.013(5)
N11 0.096(7) 0.055(5) 0.048(6) 0.005(4) -0.003(5) -0.022(5)
N12 0.096(7) 0.070(6) 0.045(6) 0.006(4) -0.007(5) -0.020(5)
N13 0.067(5) 0.055(5) 0.074(7) 0.015(4) -0.027(5) -0.007(4)
N14 0.071(6) 0.056(5) 0.044(5) -0.001(4) -0.010(4) -0.019(4)
N15 0.084(6) 0.055(5) 0.038(5) 0.017(4) 0.001(4) -0.014(4)
N16 0.074(6) 0.059(5) 0.043(5) 0.008(4) -0.004(4) -0.022(4)
N17 0.063(5) 0.051(4) 0.038(4) 0.005(3) 0.000(4) -0.009(4)
N18 0.065(5) 0.062(5) 0.059(6) -0.009(4) 0.006(4) -0.012(4)
N19 0.093(7) 0.098(8) 0.047(6) 0.006(5) -0.011(5) -0.042(6)
N20 0.085(7) 0.071(6) 0.066(7) 0.004(5) -0.003(5) -0.004(6)
N21 0.077(6) 0.069(6) 0.066(6) -0.003(5) -0.017(5) -0.017(5)
N22 0.089(6) 0.047(4) 0.047(5) 0.000(4) 0.002(4) -0.028(5)
N23 0.080(6) 0.044(4) 0.039(5) 0.001(3) -0.013(4) -0.012(4)
N24 0.104(7) 0.058(5) 0.023(4) 0.003(3) -0.015(4) -0.038(5)
N25 0.093(7) 0.074(6) 0.046(6) 0.001(4) -0.004(5) -0.014(5)
N26 0.061(5) 0.073(6) 0.054(6) 0.005(4) -0.011(4) 0.003(5)
N27 0.099(9) 0.123(11) 0.088(10) -0.011(8) -0.019(7) 0.016(8)
N28 0.077(6) 0.040(4) 0.048(5) -0.005(3) -0.004(4) -0.021(4)
N29 0.077(6) 0.056(5) 0.064(6) -0.009(5) 0.003(5) -0.009(5)
N30 0.160(12) 0.071(7) 0.060(7) 0.011(5) 0.020(7) -0.053(7)
N31 0.114(8) 0.055(5) 0.094(8) -0.040(5) 0.061(6) -0.058(6)
N32 0.067(5) 0.053(5) 0.056(6) -0.005(4) -0.003(4) -0.005(4)
N33 0.110(9) 0.062(7) 0.097(9) -0.004(6) 0.005(7) -0.016(6)
N34 0.098(7) 0.047(4) 0.040(5) 0.021(4) -0.005(4) -0.020(4)
N35 0.107(8) 0.076(7) 0.050(6) -0.002(5) 0.004(5) -0.033(6)
N36 0.106(9) 0.076(7) 0.078(8) 0.032(6) -0.023(6) -0.017(6)
N37 0.063(5) 0.068(5) 0.047(5) -0.007(4) -0.007(4) -0.011(4)
N38 0.083(6) 0.048(4) 0.045(5) 0.003(4) 0.000(4) -0.014(4)
N39 0.078(6) 0.062(5) 0.041(5) -0.001(4) 0.002(4) 0.003(4)
N40 0.066(5) 0.055(5) 0.050(5) -0.012(4) 0.007(4) -0.016(4)
N41 0.090(6) 0.063(5) 0.030(4) 0.008(4) 0.002(4) -0.023(5)
N42 0.107(7) 0.069(6) 0.024(4) 0.004(4) -0.010(4) -0.042(5)
N43 0.073(6) 0.097(8) 0.060(7) 0.007(6) 0.000(5) -0.030(6)
N44 0.088(7) 0.064(6) 0.074(7) 0.014(5) -0.024(5) -0.034(5)
N45 0.120(8) 0.071(6) 0.039(5) 0.007(4) -0.002(5) -0.044(6)
N46 0.092(7) 0.044(5) 0.067(7) 0.020(4) -0.008(5) -0.013(4)
N47 0.090(7) 0.045(4) 0.059(6) 0.006(4) -0.004(5) -0.026(4)
N48 0.087(6) 0.042(4) 0.062(6) 0.000(4) -0.017(5) 0.001(4)
N49 0.119(8) 0.078(6) 0.017(4) -0.009(4) 0.004(4) -0.049(6)
N50 0.087(6) 0.059(5) 0.028(4) -0.002(3) 0.003(4) -0.018(5)
N51 0.084(6) 0.074(6) 0.036(5) -0.004(4) -0.003(4) -0.021(5)
N52 0.070(6) 0.066(6) 0.068(6) -0.025(5) 0.003(5) -0.008(5)
N53 0.089(7) 0.077(6) 0.046(6) -0.004(5) -0.006(5) -0.017(6)
N54 0.099(9) 0.095(9) 0.087(9) 0.016(7) -0.006(7) -0.043(7)
N55 0.085(6) 0.070(6) 0.049(5) 0.025(4) -0.024(4) -0.044(5)
N56 0.090(6) 0.055(5) 0.027(4) 0.008(3) -0.001(4) -0.026(5)
N57 0.075(6) 0.063(5) 0.054(6) 0.006(4) -0.002(4) -0.018(5)
N58 0.063(5) 0.069(6) 0.061(6) -0.002(4) 0.003(4) -0.017(5)
N59 0.087(7) 0.063(5) 0.039(5) -0.002(4) 0.007(4) -0.018(5)
N60 0.074(6) 0.064(6) 0.103(9) -0.003(6) 0.004(6) -0.011(5)
N61 0.101(7) 0.030(4) 0.057(6) -0.001(3) -0.008(5) -0.014(4)
N62 0.107(7) 0.055(5) 0.034(5) 0.013(4) 0.013(4) -0.012(5)
N63 0.130(9) 0.056(6) 0.070(7) 0.010(5) -0.014(6) -0.040(6)
N64 0.085(6) 0.069(6) 0.043(5) -0.012(4) 0.003(4) -0.012(5)
N65 0.089(7) 0.062(6) 0.052(6) -0.004(4) -0.009(5) 0.007(5)
N66 0.098(8) 0.094(8) 0.056(7) -0.002(6) -0.012(6) 0.015(7)
N67 0.076(6) 0.071(6) 0.103(8) -0.057(6) 0.040(5) -0.049(5)
N68 0.092(7) 0.033(4) 0.096(8) 0.001(4) 0.006(6) -0.012(4)
N69 0.095(8) 0.039(5) 0.211(17) 0.016(7) 0.023(9) -0.010(5)
N70 0.076(5) 0.043(4) 0.040(4) 0.016(3) -0.030(4) -0.027(4)
N71 0.085(7) 0.063(6) 0.069(7) 0.015(5) -0.021(5) -0.022(5)
N72 0.106(8) 0.054(5) 0.080(8) -0.024(5) -0.003(6) -0.006(5)
C1 0.079(7) 0.072(7) 0.051(7) 0.017(5) -0.024(5) -0.029(6)
C2 0.092(9) 0.125(13) 0.058(8) -0.019(8) -0.010(7) -0.031(9)
C3 0.151(14) 0.077(9) 0.041(7) -0.023(6) -0.006(7) -0.001(9)
C4 0.099(10) 0.090(9) 0.072(10) -0.013(7) -0.012(7) -0.024(8)
C5 0.075(7) 0.064(7) 0.070(8) 0.008(6) -0.022(6) -0.023(6)
C6 0.067(7) 0.070(7) 0.084(9) -0.006(7) -0.009(6) -0.018(6)
C7 0.147(14) 0.078(9) 0.098(12) -0.025(8) -0.001(10) -0.054(10)
C8 0.073(7) 0.079(8) 0.060(8) -0.009(6) 0.003(5) -0.025(6)
C9 0.21(2) 0.116(12) 0.055(9) 0.007(8) 0.053(10) -0.091(13)
C10 0.106(10) 0.088(9) 0.039(6) 0.012(6) 0.026(6) -0.026(7)
C11 0.102(9) 0.091(9) 0.042(7) -0.012(6) 0.013(6) -0.017(7)
C12 0.22(2) 0.117(14) 0.063(11) -0.018(10) 0.023(12) -0.048(14)
C13 0.183(18) 0.103(12) 0.062(10) -0.008(8) 0.031(10) -0.060(12)
C14 0.164(16) 0.101(11) 0.050(8) -0.019(8) 0.015(9) -0.045(11)
C15 0.099(10) 0.082(8) 0.075(9) -0.026(7) 0.014(7) -0.039(7)
C16 0.052(5) 0.053(6) 0.073(8) -0.005(5) 0.010(5) -0.018(4)
C17 0.102(9) 0.072(7) 0.040(6) -0.013(5) 0.004(6) -0.020(7)
C18 0.098(10) 0.100(11) 0.082(11) -0.031(9) 0.022(8) -0.009(9)
C19 0.120(11) 0.091(10) 0.057(8) -0.005(7) 0.027(7) -0.023(8)
C20 0.072(7) 0.063(6) 0.058(7) -0.018(5) 0.006(5) -0.024(5)
C21 0.082(8) 0.054(6) 0.065(8) -0.001(5) 0.003(6) -0.011(5)
C22 0.131(13) 0.045(6) 0.121(14) 0.005(7) -0.023(10) 0.010(7)
C23 0.090(7) 0.046(5) 0.039(6) 0.021(4) -0.026(5) -0.018(5)
C24 0.108(10) 0.059(7) 0.062(8) 0.014(5) -0.017(7) -0.016(6)
C25 0.068(6) 0.067(6) 0.037(6) 0.013(4) -0.008(4) -0.023(5)
C26 0.085(8) 0.077(8) 0.063(8) 0.018(6) -0.016(6) -0.034(7)
C27 0.097(9) 0.080(8) 0.035(6) 0.025(5) -0.015(5) -0.023(7)
C28 0.104(9) 0.088(9) 0.035(6) -0.002(6) -0.008(6) -0.030(7)
C29 0.101(10) 0.100(10) 0.043(7) 0.020(6) -0.002(6) -0.035(8)
C30 0.073(7) 0.061(7) 0.066(8) 0.009(6) 0.002(6) -0.013(5)
C31 0.046(5) 0.053(5) 0.078(8) 0.038(5) -0.009(5) -0.026(4)
C32 0.053(7) 0.138(13) 0.092(11) 0.037(9) -0.017(7) -0.032(8)
C33 0.093(11) 0.111(12) 0.089(12) -0.002(9) -0.037(9) 0.010(9)
C34 0.083(9) 0.124(13) 0.078(10) -0.005(9) -0.039(8) -0.004(9)
C35 0.066(7) 0.062(6) 0.068(8) 0.006(5) -0.005(5) -0.015(5)
C36 0.083(8) 0.064(7) 0.049(7) 0.014(5) -0.005(5) -0.012(6)
C37 0.103(10) 0.113(11) 0.055(8) 0.018(7) -0.004(7) -0.001(9)
C38 0.076(7) 0.057(6) 0.042(6) 0.006(5) 0.003(5) 0.010(5)
C39 0.110(11) 0.109(11) 0.079(10) 0.042(8) -0.007(8) -0.045(9)
C40 0.073(7) 0.056(6) 0.048(6) 0.006(5) 0.010(5) -0.008(5)
C41 0.082(7) 0.047(5) 0.046(6) 0.000(4) 0.002(5) -0.026(5)
C42 0.079(8) 0.056(6) 0.115(12) -0.005(7) 0.029(8) -0.020(6)
C43 0.077(8) 0.102(10) 0.081(10) 0.008(8) 0.011(7) -0.033(8)
C44 0.084(9) 0.106(10) 0.080(9) -0.001(8) 0.018(7) -0.057(8)
C45 0.036(4) 0.054(5) 0.046(5) 0.015(4) -0.012(4) -0.011(4)
C46 0.057(6) 0.074(7) 0.077(8) 0.010(6) -0.009(5) -0.048(6)
C47 0.042(7) 0.136(14) 0.105(12) -0.009(10) -0.003(7) -0.039(8)
C48 0.074(10) 0.162(18) 0.065(9) 0.009(10) 0.000(7) -0.015(11)
C49 0.075(9) 0.146(15) 0.088(12) -0.023(10) -0.010(8) -0.015(10)
C50 0.106(10) 0.080(9) 0.051(7) 0.003(6) 0.004(6) -0.034(8)
C51 0.076(8) 0.086(9) 0.060(8) 0.001(6) -0.007(6) 0.005(7)
C52 0.137(16) 0.072(10) 0.26(3) -0.041(14) -0.018(17) 0.061(11)
C53 0.070(6) 0.050(5) 0.036(5) -0.001(4) -0.006(4) -0.007(5)
C54 0.121(11) 0.063(7) 0.072(8) -0.015(6) 0.026(7) -0.050(7)
C55 0.105(9) 0.087(8) 0.033(6) -0.010(5) 0.006(5) -0.044(8)
C56 0.082(8) 0.089(9) 0.041(6) 0.011(5) -0.013(5) -0.024(7)
C57 0.123(12) 0.102(10) 0.042(7) -0.010(6) -0.007(6) -0.061(9)
C58 0.070(8) 0.101(10) 0.050(7) 0.008(6) -0.010(5) -0.031(7)
C59 0.086(9) 0.131(13) 0.053(8) -0.006(8) 0.002(6) -0.046(9)
C60 0.044(5) 0.035(4) 0.062(6) -0.013(4) -0.005(4) -0.007(4)
C61 0.054(5) 0.050(5) 0.048(6) -0.007(4) -0.001(4) -0.012(4)
C62 0.056(6) 0.083(8) 0.083(9) -0.002(7) -0.017(6) -0.026(6)
C63 0.086(8) 0.054(6) 0.072(8) 0.016(5) -0.015(6) -0.019(6)
C64 0.076(7) 0.082(8) 0.050(7) 0.012(6) -0.007(5) -0.026(6)
C65 0.095(8) 0.056(6) 0.027(5) 0.007(4) -0.016(5) -0.024(5)
C66 0.083(7) 0.058(6) 0.051(6) 0.014(5) 0.002(5) -0.026(5)
C67 0.068(7) 0.059(6) 0.086(9) 0.004(6) 0.003(6) -0.003(5)
C68 0.069(6) 0.052(6) 0.054(6) 0.013(5) -0.005(5) -0.020(5)
C69 0.069(7) 0.085(8) 0.067(8) -0.015(6) 0.025(6) -0.020(6)
C70 0.093(8) 0.073(7) 0.051(7) -0.020(6) 0.021(6) -0.035(6)
C71 0.093(8) 0.073(7) 0.040(6) -0.008(5) -0.001(5) -0.048(6)
C72 0.136(12) 0.076(8) 0.048(7) -0.006(6) 0.006(7) -0.050(8)
C73 0.162(13) 0.080(8) 0.017(5) -0.007(5) 0.012(6) -0.048(9)
C74 0.136(13) 0.094(10) 0.050(8) 0.005(7) 0.008(8) -0.044(10)
C75 0.094(9) 0.110(11) 0.075(10) -0.007(8) 0.006(7) -0.062(9)
C76 0.078(7) 0.056(6) 0.047(6) -0.005(5) -0.001(5) -0.011(5)
C77 0.109(12) 0.114(13) 0.141(18) -0.023(12) -0.006(11) -0.058(11)
C78 0.139(15) 0.118(14) 0.099(14) 0.034(11) 0.010(11) -0.051(12)
C79 0.119(12) 0.092(10) 0.086(11) -0.005(8) -0.013(9) -0.051(9)
C80 0.087(9) 0.098(10) 0.072(9) 0.003(7) 0.011(7) -0.041(8)
C81 0.133(12) 0.095(10) 0.067(9) 0.015(7) -0.006(8) -0.080(10)
C82 0.34(3) 0.172(18) 0.032(7) 0.031(9) -0.024(11) -0.19(2)
C83 0.076(8) 0.077(8) 0.082(9) 0.018(7) 0.017(6) -0.045(6)
C84 0.103(10) 0.056(6) 0.089(10) -0.020(6) -0.022(8) -0.011(6)
C85 0.106(10) 0.048(6) 0.090(10) -0.014(6) 0.020(8) -0.017(6)
C86 0.080(7) 0.059(6) 0.060(7) 0.005(5) -0.014(6) -0.013(5)
C87 0.134(12) 0.058(7) 0.075(9) -0.016(6) -0.011(8) -0.028(7)
C88 0.154(15) 0.096(10) 0.068(10) -0.008(8) -0.030(9) -0.051(10)
C89 0.093(9) 0.085(9) 0.046(7) 0.004(6) 0.003(6) -0.005(7)
C90 0.060(6) 0.047(5) 0.083(8) -0.005(5) -0.005(5) -0.017(5)
C91 0.034(4) 0.050(5) 0.056(6) 0.000(4) 0.005(4) -0.004(4)
C92 0.064(7) 0.102(10) 0.072(8) -0.005(7) 0.008(6) -0.043(7)
C93 0.065(8) 0.116(12) 0.124(14) -0.042(11) 0.004(8) -0.027(8)
C94 0.097(10) 0.067(7) 0.103(11) 0.005(7) -0.013(8) -0.044(7)
C95 0.099(9) 0.060(6) 0.053(7) -0.003(5) -0.017(6) -0.034(6)
C96 0.103(9) 0.058(6) 0.032(5) 0.011(4) -0.007(5) -0.041(6)
C97 0.141(13) 0.068(8) 0.056(8) -0.014(6) -0.012(8) 0.000(8)
C98 0.083(8) 0.051(6) 0.053(7) -0.004(5) 0.009(5) -0.014(5)
C99 0.071(8) 0.115(12) 0.111(13) -0.035(10) -0.003(8) 0.014(8)
C100 0.056(7) 0.091(9) 0.078(9) 0.014(7) 0.004(6) 0.002(6)
C101 0.066(7) 0.111(11) 0.075(9) -0.022(8) -0.022(6) -0.021(7)
C102 0.066(8) 0.125(13) 0.112(14) 0.036(10) 0.007(8) -0.001(9)
C103 0.075(9) 0.100(12) 0.141(16) 0.013(11) -0.009(9) -0.036(9)
C104 0.088(10) 0.100(11) 0.094(11) 0.009(9) -0.005(8) -0.046(9)
C105 0.056(6) 0.053(5) 0.067(7) 0.002(5) -0.008(5) -0.029(5)
C106 0.046(5) 0.051(5) 0.047(5) -0.005(4) -0.014(4) -0.012(4)
C107 0.088(9) 0.134(14) 0.071(9) -0.015(9) 0.006(7) -0.052(10)
C108 0.119(12) 0.094(10) 0.049(8) 0.008(6) -0.010(7) -0.034(9)
C109 0.097(9) 0.072(7) 0.054(7) 0.004(6) 0.003(6) -0.028(7)
C110 0.106(10) 0.101(9) 0.029(5) -0.014(5) 0.007(5) -0.045(8)
C111 0.089(8) 0.048(6) 0.061(7) 0.004(5) -0.004(6) -0.015(6)
C112 0.111(10) 0.068(7) 0.063(8) 0.014(6) 0.014(7) -0.047(7)
C113 0.089(8) 0.049(5) 0.040(6) 0.004(4) -0.001(5) 0.002(5)
C114 0.092(9) 0.057(7) 0.114(12) 0.018(7) -0.006(8) -0.012(6)
C115 0.091(9) 0.068(7) 0.059(8) 0.011(6) 0.001(6) -0.018(7)
C116 0.056(7) 0.075(8) 0.116(12) -0.011(8) 0.006(7) -0.010(6)
C117 0.062(7) 0.104(10) 0.125(13) 0.058(9) -0.030(7) -0.051(7)
C118 0.084(10) 0.112(13) 0.140(17) -0.020(12) -0.013(10) -0.023(10)
C119 0.060(7) 0.078(8) 0.104(11) -0.002(7) 0.033(7) -0.023(6)
C120 0.059(6) 0.048(5) 0.066(7) 0.014(4) -0.007(5) -0.036(5)

loop_
_atom_type_symbol
_atom_type_description
_atom_type_scat_dispersion_real
_atom_type_scat_dispersion_imag
_atom_type_scat_source
H H 0.0000 0.0000 'International Tables Vol C Tables 4.2.6.8 and 6.1.1.4'
Dy Dy -0.1892 4.4098 'International Tables Vol C Tables 4.2.6.8 and 6.1.1.4'
N N 0.0061 0.0033 'International Tables Vol C Tables 4.2.6.8 and 6.1.1.4'
O O 0.0106 0.0060 'International Tables Vol C Tables 4.2.6.8 and 6.1.1.4'
C C 0.0033 0.0016 'International Tables Vol C Tables 4.2.6.8 and 6.1.1.4'

loop_
_geom_angle_atom_site_label_1
_geom_angle_atom_site_label_2
_geom_angle_atom_site_label_3
_geom_angle
O3 Dy1 O1 141.8(3)
O3 Dy1 N31 70.5(3)
O1 Dy1 N31 94.3(3)
O3 Dy1 N25 92.6(3)
O1 Dy1 N25 71.0(3)
N31 Dy1 N25 131.4(3)
O3 Dy1 N2 137.3(3)
O1 Dy1 N2 62.9(3)
N31 Dy1 N2 74.1(3)
N25 Dy1 N2 129.1(4)
O3 Dy1 N14 62.6(3)
O1 Dy1 N14 137.4(3)
N31 Dy1 N14 127.5(3)
N25 Dy1 N14 74.3(3)
N2 Dy1 N14 129.9(3)
O3 Dy1 N1 83.7(3)
O1 Dy1 N1 127.2(3)
N31 Dy1 N1 75.0(3)
N25 Dy1 N1 150.2(3)
N2 Dy1 N1 64.5(4)
N14 Dy1 N1 77.8(3)
O3 Dy1 N13 123.6(3)
O1 Dy1 N13 86.9(3)
N31 Dy1 N13 150.8(3)
N25 Dy1 N13 76.4(3)
N2 Dy1 N13 80.6(3)
N14 Dy1 N13 61.2(3)
N1 Dy1 N13 81.1(3)
O3 Dy1 O5 71.0(3)
O1 Dy1 O5 70.8(3)
N31 Dy1 O5 65.8(3)
N25 Dy1 O5 65.7(3)
N2 Dy1 O5 114.5(3)
N14 Dy1 O5 115.6(3)
N1 Dy1 O5 138.4(3)
N13 Dy1 O5 140.4(3)
O3 Dy1 Dy2 110.1(2)
O1 Dy1 Dy2 36.37(19)
N31 Dy1 Dy2 100.5(3)
N25 Dy1 Dy2 41.9(2)
N2 Dy1 Dy2 98.9(3)
N14 Dy1 Dy2 116.3(2)
N1 Dy1 Dy2 163.4(2)
N13 Dy1 Dy2 97.7(2)
O5 Dy1 Dy2 45.75(18)
O3 Dy1 Dy3 36.94(18)
O1 Dy1 Dy3 109.85(19)
N31 Dy1 Dy3 41.75(19)
N25 Dy1 Dy3 98.8(3)
N2 Dy1 Dy3 115.7(2)
N14 Dy1 Dy3 99.2(2)
N1 Dy1 Dy3 95.8(3)
N13 Dy1 Dy3 160.4(2)
O5 Dy1 Dy3 44.91(18)
Dy2 Dy1 Dy3 90.66(3)
O4 Dy2 O1 141.1(3)
O4 Dy2 N25 89.8(3)
O1 Dy2 N25 71.4(3)
O4 Dy2 N34 70.3(3)
O1 Dy2 N34 95.4(3)
N25 Dy2 N34 129.7(3)
O4 Dy2 N5 137.7(3)
O1 Dy2 N5 63.1(3)
N25 Dy2 N5 131.0(3)
N34 Dy2 N5 73.7(3)
O4 Dy2 N20 63.4(4)
O1 Dy2 N20 135.8(3)
N25 Dy2 N20 73.6(4)
N34 Dy2 N20 127.9(3)
N5 Dy2 N20 130.7(4)
O4 Dy2 N19 126.1(3)
O1 Dy2 N19 84.8(3)
N25 Dy2 N19 79.8(3)
N34 Dy2 N19 149.0(3)
N5 Dy2 N19 79.0(3)
N20 Dy2 N19 63.0(4)
O4 Dy2 N6 86.3(3)
O1 Dy2 N6 126.0(3)
N25 Dy2 N6 151.4(4)
N34 Dy2 N6 75.2(3)
N5 Dy2 N6 63.3(3)
N20 Dy2 N6 79.3(4)
N19 Dy2 N6 79.7(4)
O4 Dy2 O5 71.1(3)
O1 Dy2 O5 70.1(2)
N25 Dy2 O5 64.4(3)
N34 Dy2 O5 65.5(3)
N5 Dy2 O5 112.7(3)
N20 Dy2 O5 116.6(3)
N19 Dy2 O5 140.9(3)
N6 Dy2 O5 139.2(3)
O4 Dy2 Dy4 36.2(2)
O1 Dy2 Dy4 110.30(19)
N25 Dy2 Dy4 95.9(3)
N34 Dy2 Dy4 42.2(2)
N5 Dy2 Dy4 115.7(2)
N20 Dy2 Dy4 99.3(3)
N19 Dy2 Dy4 162.3(3)
N6 Dy2 Dy4 97.6(3)
O5 Dy2 Dy4 45.12(17)
O4 Dy2 Dy1 108.0(2)
O1 Dy2 Dy1 37.11(18)
N25 Dy2 Dy1 41.7(2)
N34 Dy2 Dy1 100.2(2)
N5 Dy2 Dy1 99.5(2)
N20 Dy2 Dy1 115.3(3)
N19 Dy2 Dy1 98.5(2)
N6 Dy2 Dy1 162.8(2)
O5 Dy2 Dy1 44.13(17)
Dy4 Dy2 Dy1 89.17(3)
O2 Dy3 O3 140.2(3)
O2 Dy3 N28 71.7(3)
O3 Dy3 N28 89.7(3)
O2 Dy3 N8 62.8(3)
O3 Dy3 N8 138.8(3)
N28 Dy3 N8 130.3(3)
O2 Dy3 N31 97.0(3)
O3 Dy3 N31 67.9(3)
N28 Dy3 N31 129.7(3)
N8 Dy3 N31 76.8(4)
O2 Dy3 N7 126.6(3)
O3 Dy3 N7 87.3(3)
N28 Dy3 N7 148.7(3)
N8 Dy3 N7 64.2(3)
N31 Dy3 N7 77.3(3)
O2 Dy3 N17 135.9(3)
O3 Dy3 N17 63.6(3)
N28 Dy3 N17 72.8(3)
N8 Dy3 N17 130.5(3)
N31 Dy3 N17 126.0(4)
N7 Dy3 N17 78.0(3)
O2 Dy3 N18 85.4(3)
O3 Dy3 N18 125.9(3)
N28 Dy3 N18 78.5(3)
N8 Dy3 N18 78.8(3)
N31 Dy3 N18 151.1(3)
N7 Dy3 N18 78.2(3)
N17 Dy3 N18 62.5(3)
O2 Dy3 O5 70.5(3)
O3 Dy3 O5 69.8(3)
N28 Dy3 O5 66.7(3)
N8 Dy3 O5 112.6(3)
N31 Dy3 O5 63.4(3)
N7 Dy3 O5 139.5(3)
N17 Dy3 O5 116.9(3)
N18 Dy3 O5 142.2(3)
O2 Dy3 Dy4 36.93(17)
O3 Dy3 Dy4 107.3(2)
N28 Dy3 Dy4 42.6(2)
N8 Dy3 Dy4 99.2(2)
N31 Dy3 Dy4 100.3(2)
N7 Dy3 Dy4 163.4(2)
N17 Dy3 Dy4 115.3(2)
N18 Dy3 Dy4 98.7(2)
O5 Dy3 Dy4 45.22(17)
O2 Dy3 Dy1 109.7(2)
O3 Dy3 Dy1 36.53(18)
N28 Dy3 Dy1 97.3(2)
N8 Dy3 Dy1 115.6(2)
N31 Dy3 Dy1 39.1(3)
N7 Dy3 Dy1 98.6(2)
N17 Dy3 Dy1 100.0(2)
N18 Dy3 Dy1 162.4(2)
O5 Dy3 Dy1 43.96(17)
Dy4 Dy3 Dy1 89.11(3)
O4 Dy4 O2 141.6(3)
O4 Dy4 N34 70.0(3)
O2 Dy4 N34 92.9(3)
O4 Dy4 N23 64.1(3)
O2 Dy4 N23 136.2(3)
N34 Dy4 N23 129.8(3)
O4 Dy4 N24 125.1(3)
O2 Dy4 N24 86.7(3)
N34 Dy4 N24 150.6(3)
N23 Dy4 N24 61.5(3)
O4 Dy4 N28 95.7(3)
O2 Dy4 N28 69.5(3)
N34 Dy4 N28 131.2(3)
N23 Dy4 N28 73.8(3)
N24 Dy4 N28 75.9(3)
O4 Dy4 N12 85.4(3)
O2 Dy4 N12 125.6(3)
N34 Dy4 N12 78.1(3)
N23 Dy4 N12 79.2(3)
N24 Dy4 N12 78.4(3)
N28 Dy4 N12 149.3(3)
O4 Dy4 N11 133.0(3)
O2 Dy4 N11 64.6(3)
N34 Dy4 N11 70.9(3)
N23 Dy4 N11 131.6(3)
N24 Dy4 N11 82.5(3)
N28 Dy4 N11 129.9(3)
N12 Dy4 N11 61.7(3)
O4 Dy4 O5 71.3(3)
O2 Dy4 O5 70.3(3)
N34 Dy4 O5 66.0(3)
N23 Dy4 O5 114.3(3)
N24 Dy4 O5 139.6(3)
N28 Dy4 O5 65.2(3)
N12 Dy4 O5 142.0(3)
N11 Dy4 O5 114.0(3)
O4 Dy4 Dy3 110.63(19)
O2 Dy4 Dy3 36.66(17)
N34 Dy4 Dy3 99.8(2)
N23 Dy4 Dy3 114.1(2)
N24 Dy4 Dy3 97.24(19)
N28 Dy4 Dy3 40.36(17)
N12 Dy4 Dy3 162.2(2)
N11 Dy4 Dy3 100.7(2)
O5 Dy4 Dy3 45.19(18)
O4 Dy4 Dy2 35.83(18)
O2 Dy4 Dy2 109.79(19)
N34 Dy4 Dy2 42.2(2)
N23 Dy4 Dy2 99.3(2)
N24 Dy4 Dy2 160.8(2)
N28 Dy4 Dy2 100.0(2)
N12 Dy4 Dy2 98.6(3)
N11 Dy4 Dy2 113.1(2)
O5 Dy4 Dy2 45.76(18)
Dy3 Dy4 Dy2 90.95(3)
O8 Dy5 O6 142.1(3)
O8 Dy5 N67 69.0(3)
O6 Dy5 N67 93.9(3)
O8 Dy5 N61 94.2(3)
O6 Dy5 N61 70.3(3)
N67 Dy5 N61 129.5(4)
O8 Dy5 N50 63.9(3)
O6 Dy5 N50 137.1(3)
N67 Dy5 N50 128.1(3)
N61 Dy5 N50 75.4(3)
O8 Dy5 N49 125.1(3)
O6 Dy5 N49 85.5(3)
N67 Dy5 N49 152.8(4)
N61 Dy5 N49 75.8(3)
N50 Dy5 N49 61.3(3)
O8 Dy5 O10 71.5(3)
O6 Dy5 O10 70.6(3)
N67 Dy5 O10 64.6(4)
N61 Dy5 O10 64.9(3)
N50 Dy5 O10 116.4(3)
N49 Dy5 O10 138.9(3)
O8 Dy5 N37 84.3(3)
O6 Dy5 N37 125.0(3)
N67 Dy5 N37 75.1(4)
N61 Dy5 N37 153.0(3)
N50 Dy5 N37 79.8(3)
N49 Dy5 N37 83.0(3)
O10 Dy5 N37 138.1(3)
O8 Dy5 N38 136.3(3)
O6 Dy5 N38 62.2(3)
N67 Dy5 N38 74.8(3)
N61 Dy5 N38 128.2(3)
N50 Dy5 N38 129.9(3)
N49 Dy5 N38 81.0(3)
O10 Dy5 N38 113.7(3)
N37 Dy5 N38 63.0(3)
O8 Dy5 Dy7 35.81(18)
O6 Dy5 Dy7 110.89(19)
N67 Dy5 Dy7 40.3(3)
N61 Dy5 Dy7 99.6(2)
N50 Dy5 Dy7 99.4(2)
N49 Dy5 Dy7 160.7(2)
O10 Dy5 Dy7 46.46(19)
N37 Dy5 Dy7 94.8(2)
N38 Dy5 Dy7 115.1(2)
O8 Dy5 Dy6 110.59(18)
O6 Dy5 Dy6 36.55(18)
N67 Dy5 Dy6 98.9(3)
N61 Dy5 Dy6 41.3(2)
N50 Dy5 Dy6 116.7(2)
N49 Dy5 Dy6 96.72(18)
O10 Dy5 Dy6 44.96(19)
N37 Dy5 Dy6 161.1(2)
N38 Dy5 Dy6 98.3(2)
Dy7 Dy5 Dy6 91.43(3)
O9 Dy6 O6 139.6(3)
O9 Dy6 N61 92.1(3)
O6 Dy6 N61 70.8(3)
O9 Dy6 N70 68.6(2)
O6 Dy6 N70 92.7(2)
N61 Dy6 N70 127.6(3)
O9 Dy6 N56 63.0(3)
O6 Dy6 N56 138.0(3)
N61 Dy6 N56 74.3(3)
N70 Dy6 N56 127.5(3)
O9 Dy6 N55 126.9(3)
O6 Dy6 N55 85.2(3)
N61 Dy6 N55 75.9(3)
N70 Dy6 N55 154.2(3)
N56 Dy6 N55 64.0(3)
O9 Dy6 N42 86.9(3)
O6 Dy6 N42 125.6(3)
N61 Dy6 N42 150.9(3)
N70 Dy6 N42 78.9(3)
N56 Dy6 N42 79.4(3)
N55 Dy6 N42 81.6(3)
O9 Dy6 N41 138.1(3)
O6 Dy6 N41 62.7(2)
N61 Dy6 N41 128.5(3)
N70 Dy6 N41 77.1(3)
N56 Dy6 N41 130.7(3)
N55 Dy6 N41 79.2(3)
N42 Dy6 N41 63.0(3)
O9 Dy6 O10 70.1(2)
O6 Dy6 O10 69.5(2)
N61 Dy6 O10 64.3(3)
N70 Dy6 O10 63.3(3)
N56 Dy6 O10 114.6(3)
N55 Dy6 O10 137.8(3)
N42 Dy6 O10 140.6(3)
N41 Dy6 O10 114.8(3)
O9 Dy6 Dy8 36.51(16)
O6 Dy6 Dy8 107.87(19)
N61 Dy6 Dy8 97.6(2)
N70 Dy6 Dy8 39.4(2)
N56 Dy6 Dy8 99.1(2)
N55 Dy6 Dy8 162.9(2)
N42 Dy6 Dy8 98.7(2)
N41 Dy6 Dy8 116.3(2)
O10 Dy6 Dy8 44.57(17)
O9 Dy6 Dy5 107.94(19)
O6 Dy6 Dy5 36.62(16)
N61 Dy6 Dy5 41.9(2)
N70 Dy6 Dy5 96.72(18)
N56 Dy6 Dy5 116.10(19)
N55 Dy6 Dy5 96.7(2)
N42 Dy6 Dy5 162.0(2)
N41 Dy6 Dy5 99.03(19)
O10 Dy6 Dy5 43.59(17)
Dy8 Dy6 Dy5 88.16(3)
O7 Dy7 O8 139.3(3)
O7 Dy7 N67 90.9(3)
O8 Dy7 N67 69.2(3)
O7 Dy7 N64 71.8(3)
O8 Dy7 N64 92.3(3)
N67 Dy7 N64 127.8(4)
O7 Dy7 N53 139.3(3)
O8 Dy7 N53 64.0(3)
N67 Dy7 N53 128.5(3)
N64 Dy7 N53 75.1(3)
O7 Dy7 N54 88.6(4)
O8 Dy7 N54 125.2(4)
N67 Dy7 N54 152.8(4)
N64 Dy7 N54 77.6(4)
N53 Dy7 N54 61.4(4)
O7 Dy7 N44 63.9(3)
O8 Dy7 N44 134.7(3)
N67 Dy7 N44 73.3(3)
N64 Dy7 N44 131.4(3)
N53 Dy7 N44 130.1(4)
N54 Dy7 N44 82.1(4)
O7 Dy7 N43 126.6(3)
O8 Dy7 N43 85.3(3)
N67 Dy7 N43 78.7(4)
N64 Dy7 N43 150.4(3)
N53 Dy7 N43 77.4(4)
N54 Dy7 N43 79.8(4)
N44 Dy7 N43 62.9(4)
O7 Dy7 O10 70.5(3)
O8 Dy7 O10 68.9(3)
N67 Dy7 O10 63.0(3)
N64 Dy7 O10 64.9(3)
N53 Dy7 O10 115.1(3)
N54 Dy7 O10 141.0(3)
N44 Dy7 O10 114.6(3)
N43 Dy7 O10 139.1(3)
O7 Dy7 Dy8 37.03(19)
O8 Dy7 Dy8 107.99(18)
N67 Dy7 Dy8 96.2(3)
N64 Dy7 Dy8 42.2(2)
N53 Dy7 Dy8 117.2(2)
N54 Dy7 Dy8 99.6(3)
N44 Dy7 Dy8 100.5(3)
N43 Dy7 Dy8 163.3(3)
O10 Dy7 Dy8 44.63(16)
O7 Dy7 Dy5 107.9(2)
O8 Dy7 Dy5 35.51(19)
N67 Dy7 Dy5 40.9(2)
N64 Dy7 Dy5 97.3(2)
N53 Dy7 Dy5 99.1(3)
N54 Dy7 Dy5 160.5(3)
N44 Dy7 Dy5 114.2(2)
N43 Dy7 Dy5 97.7(2)
O10 Dy7 Dy5 43.65(16)
Dy8 Dy7 Dy5 88.28(3)
O9 Dy8 O7 141.9(3)
O9 Dy8 N70 70.0(2)
O7 Dy8 N70 94.5(3)
O9 Dy8 N64 93.0(3)
O7 Dy8 N64 71.2(3)
N70 Dy8 N64 131.8(3)
O9 Dy8 N47 138.1(3)
O7 Dy8 N47 62.5(3)
N70 Dy8 N47 75.6(3)
N64 Dy8 N47 128.3(3)
O9 Dy8 N48 84.8(3)
O7 Dy8 N48 126.5(3)
N70 Dy8 N48 76.6(3)
N64 Dy8 N48 148.7(3)
N47 Dy8 N48 64.2(3)
O9 Dy8 N59 62.8(3)
O7 Dy8 N59 137.4(3)
N70 Dy8 N59 127.4(3)
N64 Dy8 N59 74.0(3)
N47 Dy8 N59 129.1(3)
N48 Dy8 N59 77.3(3)
O9 Dy8 N60 126.2(3)
O7 Dy8 N60 84.9(3)
N70 Dy8 N60 149.6(3)
N64 Dy8 N60 76.7(4)
N47 Dy8 N60 77.3(3)
N48 Dy8 N60 79.6(4)
N59 Dy8 N60 63.5(3)
O9 Dy8 O10 70.4(3)
O7 Dy8 O10 71.5(3)
N70 Dy8 O10 65.1(3)
N64 Dy8 O10 66.7(3)
N47 Dy8 O10 115.4(3)
N48 Dy8 O10 139.4(3)
N59 Dy8 O10 115.5(3)
N60 Dy8 O10 141.0(3)
O9 Dy8 Dy7 110.80(19)
O7 Dy8 Dy7 35.92(18)
N70 Dy8 Dy7 100.48(18)
N64 Dy8 Dy7 42.6(2)
N47 Dy8 Dy7 98.2(2)
N48 Dy8 Dy7 162.4(2)
N59 Dy8 Dy7 116.6(2)
N60 Dy8 Dy7 96.6(3)
O10 Dy8 Dy7 46.83(19)
O9 Dy8 Dy6 35.99(17)
O7 Dy8 Dy6 110.9(2)
N70 Dy8 Dy6 41.38(18)
N64 Dy8 Dy6 99.9(2)
N47 Dy8 Dy6 116.9(2)
N48 Dy8 Dy6 96.5(2)
N59 Dy8 Dy6 98.6(2)
N60 Dy8 Dy6 162.1(3)
O10 Dy8 Dy6 45.30(19)
Dy7 Dy8 Dy6 92.13(3)
C8 O1 Dy2 127.7(8)
C8 O1 Dy1 121.7(8)
Dy2 O1 Dy1 106.5(3)
C23 O2 Dy3 123.8(7)
C23 O2 Dy4 126.6(7)
Dy3 O2 Dy4 106.4(3)
C38 O3 Dy1 129.0(8)
C38 O3 Dy3 123.0(8)
Dy1 O3 Dy3 106.5(3)
C53 O4 Dy2 128.0(7)
C53 O4 Dy4 120.7(7)
Dy2 O4 Dy4 108.0(3)
Dy1 O5 Dy3 91.1(3)
Dy1 O5 Dy4 175.6(4)
Dy3 O5 Dy4 89.6(2)
Dy1 O5 Dy2 90.1(2)
Dy3 O5 Dy2 178.6(3)
Dy4 O5 Dy2 89.1(2)
C68 O6 Dy6 121.1(7)
C68 O6 Dy5 129.2(7)
Dy6 O6 Dy5 106.8(3)
C83 O7 Dy7 126.6(8)
C83 O7 Dy8 122.6(7)
Dy7 O7 Dy8 107.0(3)
C98 O8 Dy5 125.7(7)
C98 O8 Dy7 122.6(7)
Dy5 O8 Dy7 108.7(3)
C113 O9 Dy6 126.7(8)
C113 O9 Dy8 123.7(8)
Dy6 O9 Dy8 107.5(3)
Dy5 O10 Dy8 178.4(4)
Dy5 O10 Dy6 91.4(3)
Dy8 O10 Dy6 90.1(2)
Dy5 O10 Dy7 89.9(2)
Dy8 O10 Dy7 88.5(2)
Dy6 O10 Dy7 178.6(3)
C1 N1 C5 118.5(12)
C1 N1 Dy1 125.3(9)
C5 N1 Dy1 116.2(9)
C6 N2 N3 114.1(11)
C6 N2 Dy1 124.0(9)
N3 N2 Dy1 121.0(8)
C8 N3 N2 108.8(10)
C8 N4 N5 114.2(9)
C8 N4 H4 122.9
N5 N4 H4 122.9
C10 N5 N4 117.3(10)
C10 N5 Dy2 124.8(9)
N4 N5 Dy2 117.3(7)
C15 N6 C11 121.9(12)
C15 N6 Dy2 120.6(9)
C11 N6 Dy2 116.5(8)
C16 N7 C20 120.2(10)
C16 N7 Dy3 122.9(7)
C20 N7 Dy3 116.8(7)
C21 N8 N9 117.6(10)
C21 N8 Dy3 124.3(9)
N9 N8 Dy3 118.1(6)
C23 N9 N8 110.1(9)
C23 N10 N11 117.8(9)
C23 N10 H10 121.1
N11 N10 H10 121.1
C25 N11 N10 120.4(10)
C25 N11 Dy4 125.5(8)
N10 N11 Dy4 113.4(6)
C30 N12 C26 116.6(11)
C30 N12 Dy4 123.0(8)
C26 N12 Dy4 118.5(8)
C35 N13 C31 120.3(9)
C35 N13 Dy1 118.6(8)
C31 N13 Dy1 121.0(6)
C36 N14 N15 117.5(9)
C36 N14 Dy1 126.3(8)
N15 N14 Dy1 116.1(6)
C38 N15 N14 116.8(9)
C38 N16 N17 112.6(9)
C40 N17 N16 116.0(9)
C40 N17 Dy3 126.2(8)
N16 N17 Dy3 117.7(6)
C41 N18 C45 115.7(9)
C41 N18 Dy3 117.9(8)
C45 N18 Dy3 125.5(7)
C50 N19 C46 115.9(12)
C50 N19 Dy2 117.4(9)
C46 N19 Dy2 126.7(9)
C51 N20 N21 121.8(12)
C51 N20 Dy2 122.2(11)
N21 N20 Dy2 115.9(8)
C53 N21 N20 116.0(10)
C53 N22 N23 110.4(8)
C55 N23 N22 119.2(10)
C55 N23 Dy4 121.7(8)
N22 N23 Dy4 119.1(6)
C56 N24 C60 110.0(10)
C56 N24 Dy4 126.6(9)
C60 N24 Dy4 123.2(6)
N26 N25 Dy1 129.2(8)
N26 N25 Dy2 128.4(8)
Dy1 N25 Dy2 96.4(4)
N27 N26 N25 177.0(15)
N29 N28 Dy3 133.2(7)
N29 N28 Dy4 124.6(7)
Dy3 N28 Dy4 97.1(3)
N30 N29 N28 175.3(12)
N32 N31 Dy1 132.9(8)
N32 N31 Dy3 125.1(8)
Dy1 N31 Dy3 99.1(3)
N33 N32 N31 175.8(12)
N35 N34 Dy4 132.6(9)
N35 N34 Dy2 129.8(9)
Dy4 N34 Dy2 95.6(3)
N36 N35 N34 177.9(16)
C61 N37 C65 116.4(9)
C61 N37 Dy5 122.9(7)
C65 N37 Dy5 120.4(7)
C66 N38 N39 122.2(9)
C66 N38 Dy5 121.7(8)
N39 N38 Dy5 115.9(6)
N38 N39 C68 115.8(9)
N38 N39 H39 122.1
C68 N39 H39 122.1
C68 N40 N41 107.6(8)
C70 N41 N40 120.5(10)
C70 N41 Dy6 120.3(8)
N40 N41 Dy6 118.7(6)
C75 N42 C71 118.7(11)
C75 N42 Dy6 121.7(10)
C71 N42 Dy6 119.5(7)
C76 N43 C80 116.9(12)
C76 N43 Dy7 123.8(9)
C80 N43 Dy7 119.2(9)
N45 N44 C81 121.0(10)
N45 N44 Dy7 115.1(7)
C81 N44 Dy7 123.7(9)
N44 N45 C83 117.2(10)
C83 N46 N47 108.0(9)
C83 N46 H46 126.0
N47 N46 H46 126.0
C85 N47 N46 114.6(10)
C85 N47 Dy8 123.7(8)
N46 N47 Dy8 121.8(7)
C90 N48 C86 118.3(10)
C90 N48 Dy8 122.5(7)
C86 N48 Dy8 118.9(8)
C95 N49 C91 114.4(10)
C95 N49 Dy5 120.5(9)
C91 N49 Dy5 125.1(6)
C96 N50 N51 118.3(10)
C96 N50 Dy5 124.4(8)
N51 N50 Dy5 115.8(7)
C98 N51 N50 117.1(10)
C98 N52 N53 113.4(10)
C100 N53 N52 117.3(11)
C100 N53 Dy7 122.6(10)
N52 N53 Dy7 117.0(7)
C101 N54 C105 113.9(12)
C101 N54 Dy7 120.8(9)
C105 N54 Dy7 124.6(9)
C110 N55 C106 114.4(10)
C110 N55 Dy6 118.0(8)
C106 N55 Dy6 127.6(7)
C111 N56 N57 116.9(9)
C111 N56 Dy6 121.8(8)
N57 N56 Dy6 120.4(7)
N56 N57 C113 110.8(9)
C113 N58 N59 111.7(10)
C115 N59 N58 120.8(10)
C115 N59 Dy8 121.5(8)
N58 N59 Dy8 117.6(7)
C116 N60 C120 114.9(10)
C116 N60 Dy8 116.5(8)
C120 N60 Dy8 128.4(8)
N62 N61 Dy6 129.8(8)
N62 N61 Dy5 127.6(7)
Dy6 N61 Dy5 96.8(3)
N63 N62 N61 174.7(13)
N65 N64 Dy8 128.9(8)
N65 N64 Dy7 130.9(8)
Dy8 N64 Dy7 95.2(3)
N66 N65 N64 177.2(12)
N68 N67 Dy7 128.6(8)
N68 N67 Dy5 129.1(9)
Dy7 N67 Dy5 98.8(4)
N69 N68 N67 176.5(16)
N71 N70 Dy8 131.3(7)
N71 N70 Dy6 125.9(8)
Dy8 N70 Dy6 99.3(3)
N72 N71 N70 174.5(11)
N1 C1 C2 126.0(13)
N1 C1 H1 117.0
C2 C1 H1 117.0
C3 C2 C1 114.1(13)
C3 C2 H2 122.9
C1 C2 H2 122.9
C4 C3 C2 117.7(13)
C4 C3 H3 121.1
C2 C3 H3 121.1
C3 C4 C5 124.6(15)
C3 C4 H4A 117.7
C5 C4 H4A 117.7
N1 C5 C4 118.2(13)
N1 C5 C6 122.9(12)
C4 C5 C6 118.9(12)
N2 C6 C5 112.1(11)
N2 C6 C7 121.6(13)
C5 C6 C7 126.3(13)
C6 C7 H7A 109.5
C6 C7 H7B 109.5
H7A C7 H7B 109.5
C6 C7 H7C 109.5
H7A C7 H7C 109.5
H7B C7 H7C 109.5
O1 C8 N3 123.5(12)
O1 C8 N4 116.4(11)
N3 C8 N4 120.1(12)
C10 C9 H9A 109.5
C10 C9 H9B 109.5
H9A C9 H9B 109.5
C10 C9 H9C 109.5
H9A C9 H9C 109.5
H9B C9 H9C 109.5
N5 C10 C11 115.8(12)
N5 C10 C9 121.5(13)
C11 C10 C9 122.6(12)
C12 C11 N6 119.9(14)
C12 C11 C10 121.9(15)
N6 C11 C10 118.3(11)
C11 C12 C13 116.8(17)
C11 C12 H12 121.6
C13 C12 H12 121.6
C14 C13 C12 120.7(16)
C14 C13 H13 119.6
C12 C13 H13 119.6
C13 C14 C15 120.6(15)
C13 C14 H14 119.7
C15 C14 H14 119.7
N6 C15 C14 120.1(15)
N6 C15 H15 120.0
C14 C15 H15 120.0
N7 C16 C17 120.3(11)
N7 C16 H16 119.9
C17 C16 H16 119.9
C18 C17 C16 122.1(13)
C18 C17 H17 119.0
C16 C17 H17 119.0
C17 C18 C19 118.1(13)
C17 C18 H18 121.0
C19 C18 H18 121.0
C18 C19 C20 120.1(14)
C18 C19 H19 119.9
C20 C19 H19 119.9
N7 C20 C19 117.6(12)
N7 C20 C21 119.8(10)
C19 C20 C21 122.6(12)
N8 C21 C20 114.8(11)
N8 C21 C22 123.4(13)
C20 C21 C22 121.5(12)
C21 C22 H22A 109.5
C21 C22 H22B 109.5
H22A C22 H22B 109.5
C21 C22 H22C 109.5
H22A C22 H22C 109.5
H22B C22 H22C 109.5
N9 C23 O2 124.3(10)
N9 C23 N10 119.1(9)
O2 C23 N10 116.6(10)
C25 C24 H24A 109.5
C25 C24 H24B 109.5
H24A C24 H24B 109.5
C25 C24 H24C 109.5
H24A C24 H24C 109.5
H24B C24 H24C 109.5
N11 C25 C26 115.0(10)
N11 C25 C24 125.8(12)
C26 C25 C24 119.2(10)
N12 C26 C27 118.8(13)
N12 C26 C25 116.2(11)
C27 C26 C25 124.9(11)
C28 C27 C26 121.3(11)
C28 C27 H27 119.3
C26 C27 H27 119.3
C27 C28 C29 120.2(12)
C27 C28 H28 119.9
C29 C28 H28 119.9
C30 C29 C28 115.5(14)
C30 C29 H29 122.2
C28 C29 H29 122.2
N12 C30 C29 127.1(12)
N12 C30 H30 116.4
C29 C30 H30 116.4
C32 C31 N13 124.4(10)
C32 C31 H31 117.8
N13 C31 H31 117.8
C31 C32 C33 114.2(14)
C31 C32 H32 122.9
C33 C32 H32 122.9
C32 C33 C34 121.4(14)
C32 C33 H33 119.3
C34 C33 H33 119.3
C35 C34 C33 119.2(14)
C35 C34 H34 120.4
C33 C34 H34 120.4
N13 C35 C34 119.0(13)
N13 C35 C36 122.3(11)
C34 C35 C36 118.6(12)
N14 C36 C35 111.4(10)
N14 C36 C37 127.2(13)
C35 C36 C37 121.2(12)
C36 C37 H37A 109.5
C36 C37 H37B 109.5
H37A C37 H37B 109.5
C36 C37 H37C 109.5
H37A C37 H37C 109.5
H37B C37 H37C 109.5
N16 C38 O3 122.5(11)
N16 C38 N15 122.4(10)
O3 C38 N15 115.1(11)
C40 C39 H39A 109.5
C40 C39 H39B 109.5
H39A C39 H39B 109.5
C40 C39 H39C 109.5
H39A C39 H39C 109.5
H39B C39 H39C 109.5
N17 C40 C41 114.6(10)
N17 C40 C39 126.6(12)
C41 C40 C39 118.1(11)
N18 C41 C42 121.7(12)
N18 C41 C40 117.8(10)
C42 C41 C40 120.0(11)
C41 C42 C43 118.6(12)
C41 C42 H42 120.7
C43 C42 H42 120.7
C44 C43 C42 121.0(12)
C44 C43 H43 119.5
C42 C43 H43 119.5
C45 C44 C43 111.5(14)
C45 C44 H44 124.3
C43 C44 H44 124.3
C44 C45 N18 130.9(11)
C44 C45 H45 114.5
N18 C45 H45 114.5
C47 C46 N19 123.6(14)
C47 C46 H46A 118.2
N19 C46 H46A 118.2
C48 C47 C46 126.0(18)
C48 C47 H47 117.0
C46 C47 H47 117.0
C47 C48 C49 117.4(18)
C47 C48 H48 121.3
C49 C48 H48 121.3
C50 C49 C48 119.7(17)
C50 C49 H49 120.1
C48 C49 H49 120.1
N19 C50 C51 119.0(13)
N19 C50 C49 116.7(14)
C51 C50 C49 123.4(15)
N20 C51 C50 118.4(13)
N20 C51 C52 118.1(16)
C50 C51 C52 123.5(14)
C51 C52 H52A 109.5
C51 C52 H52B 109.5
H52A C52 H52B 109.5
C51 C52 H52C 109.5
H52A C52 H52C 109.5
H52B C52 H52C 109.5
N22 C53 O4 125.0(10)
N22 C53 N21 120.0(10)
O4 C53 N21 115.0(10)
C55 C54 H54A 109.5
C55 C54 H54B 109.5
H54A C54 H54B 109.5
C55 C54 H54C 109.5
H54A C54 H54C 109.5
H54B C54 H54C 109.5
N23 C55 C56 118.6(12)
N23 C55 C54 118.7(12)
C56 C55 C54 122.5(12)
N24 C56 C57 128.8(13)
N24 C56 C55 111.2(12)
C57 C56 C55 119.8(13)
C58 C57 C56 120.9(14)
C58 C57 H57 119.5
C56 C57 H57 119.5
C57 C58 C59 115.2(13)
C57 C58 H58 122.4
C59 C58 H58 122.4
C60 C59 C58 124.3(14)
C60 C59 H59 117.8
C58 C59 H59 117.8
C59 C60 N24 120.1(11)
C59 C60 H60 120.0
N24 C60 H60 120.0
C62 C61 N37 127.3(11)
C62 C61 H61 116.4
N37 C61 H61 116.4
C61 C62 C63 117.2(13)
C61 C62 H62 121.4
C63 C62 H62 121.4
C64 C63 C62 118.6(12)
C64 C63 H63 120.7
C62 C63 H63 120.7
C63 C64 C65 119.5(12)
C63 C64 H64 120.3
C65 C64 H64 120.3
N37 C65 C64 120.5(11)
N37 C65 C66 116.3(9)
C64 C65 C66 123.1(10)
N38 C66 C65 118.1(10)
N38 C66 C67 120.3(11)
C65 C66 C67 121.6(10)
C66 C67 H67A 109.5
C66 C67 H67B 109.5
H67A C67 H67B 109.5
C66 C67 H67C 109.5
H67A C67 H67C 109.5
H67B C67 H67C 109.5
O6 C68 N40 128.7(10)
O6 C68 N39 115.8(10)
N40 C68 N39 115.4(9)
C70 C69 H69A 109.5
C70 C69 H69B 109.5
H69A C69 H69B 109.5
C70 C69 H69C 109.5
H69A C69 H69C 109.5
H69B C69 H69C 109.5
N41 C70 C71 118.8(11)
N41 C70 C69 118.9(12)
C71 C70 C69 122.1(10)
N42 C71 C70 118.1(9)
N42 C71 C72 122.5(11)
C70 C71 C72 119.4(12)
C73 C72 C71 114.6(12)
C73 C72 H72 122.7
C71 C72 H72 122.7
C74 C73 C72 122.3(11)
C74 C73 H73 118.9
C72 C73 H73 118.9
C73 C74 C75 118.0(15)
C73 C74 H74 121.0
C75 C74 H74 121.0
N42 C75 C74 123.2(15)
N42 C75 H75 118.4
C74 C75 H75 118.4
N43 C76 C77 125.0(13)
N43 C76 H76 117.5
C77 C76 H76 117.5
C78 C77 C76 117.2(18)
C78 C77 H77 121.4
C76 C77 H77 121.4
C79 C78 C77 120.5(19)
C79 C78 H78 119.8
C77 C78 H78 119.8
C78 C79 C80 118.6(15)
C78 C79 H79 120.7
C80 C79 H79 120.7
N43 C80 C79 120.7(14)
N43 C80 C81 119.7(13)
C79 C80 C81 119.1(14)
N44 C81 C80 114.3(12)
N44 C81 C82 119.4(13)
C80 C81 C82 126.1(12)
C81 C82 H82A 109.5
C81 C82 H82B 109.5
H82A C82 H82B 109.5
C81 C82 H82C 109.5
H82A C82 H82C 109.5
H82B C82 H82C 109.5
O7 C83 N46 122.8(11)
O7 C83 N45 115.5(12)
N46 C83 N45 120.9(11)
C85 C84 H84A 109.5
C85 C84 H84B 109.5
H84A C84 H84B 109.5
C85 C84 H84C 109.5
H84A C84 H84C 109.5
H84B C84 H84C 109.5
N47 C85 C86 117.1(11)
N47 C85 C84 127.2(13)
C86 C85 C84 115.7(13)
N48 C86 C87 119.5(11)
N48 C86 C85 115.8(11)
C87 C86 C85 124.7(12)
C86 C87 C88 121.1(12)
C86 C87 H87 119.5
C88 C87 H87 119.5
C89 C88 C87 117.0(13)
C89 C88 H88 121.5
C87 C88 H88 121.5
C88 C89 C90 118.5(13)
C88 C89 H89 120.7
C90 C89 H89 120.7
N48 C90 C89 124.9(11)
N48 C90 H90 117.6
C89 C90 H90 117.6
C92 C91 N49 126.6(11)
C92 C91 H91 116.7
N49 C91 H91 116.7
C91 C92 C93 115.0(13)
C91 C92 H92 122.5
C93 C92 H92 122.5
C94 C93 C92 125.8(14)
C94 C93 H93 117.1
C92 C93 H93 117.1
C93 C94 C95 121.2(14)
C93 C94 H94 119.4
C95 C94 H94 119.4
N49 C95 C96 115.3(11)
N49 C95 C94 116.8(12)
C96 C95 C94 127.8(11)
N50 C96 C95 117.2(10)
N50 C96 C97 123.9(13)
C95 C96 C97 118.9(11)
C96 C97 H97A 109.5
C96 C97 H97B 109.5
H97A C97 H97B 109.5
C96 C97 H97C 109.5
H97A C97 H97C 109.5
H97B C97 H97C 109.5
N52 C98 N51 122.3(11)
N52 C98 O8 121.6(11)
N51 C98 O8 116.1(10)
C100 C99 H99A 109.5
C100 C99 H99B 109.5
H99A C99 H99B 109.5
C100 C99 H99C 109.5
H99A C99 H99C 109.5
H99B C99 H99C 109.5
N53 C100 C101 115.0(13)
N53 C100 C99 121.6(14)
C101 C100 C99 123.3(12)
N54 C101 C102 121.6(15)
N54 C101 C100 117.6(12)
C102 C101 C100 120.6(16)
C101 C102 C103 116.6(18)
C101 C102 H102 121.7
C103 C102 H102 121.7
C104 C103 C102 123.7(16)
C104 C103 H103 118.2
C102 C103 H103 118.2
C103 C104 C105 116.9(15)
C103 C104 H104 121.5
C105 C104 H104 121.5
C104 C105 N54 127.0(13)
C104 C105 H105 116.5
N54 C105 H105 116.5
C107 C106 N55 128.6(12)
C107 C106 H106 115.7
N55 C106 H106 115.7
C106 C107 C108 116.0(16)
C106 C107 H107 122.0
C108 C107 H107 122.0
C109 C108 C107 118.1(16)
C109 C108 H108 120.9
C107 C108 H108 120.9
C108 C109 C110 126.0(14)
C108 C109 H109 117.0
C110 C109 H109 117.0
N55 C110 C109 116.3(13)
N55 C110 C111 117.4(11)
C109 C110 C111 125.9(13)
N56 C111 C110 117.9(11)
N56 C111 C112 123.5(12)
C110 C111 C112 118.6(12)
C111 C112 H11A 109.5
C111 C112 H11B 109.5
H11A C112 H11B 109.5
C111 C112 H11C 109.5
H11A C112 H11C 109.5
H11B C112 H11C 109.5
N58 C113 O9 123.1(12)
N58 C113 N57 118.4(10)
O9 C113 N57 118.5(10)
C115 C114 H11D 109.5
C115 C114 H11E 109.5
H11D C114 H11E 109.5
C115 C114 H11F 109.5
H11D C114 H11F 109.5
H11E C114 H11F 109.5
N59 C115 C116 118.6(12)
N59 C115 C114 118.3(12)
C116 C115 C114 122.4(13)
C115 C116 N60 119.7(12)
C115 C116 C117 125.5(13)
N60 C116 C117 114.8(12)
C118 C117 C116 121.8(14)
C118 C117 H117 119.1
C116 C117 H117 119.1
C119 C118 C117 123.1(15)
C119 C118 H118 118.5
C117 C118 H118 118.5
C120 C119 C118 115.6(13)
C120 C119 H119 122.2
C118 C119 H119 122.2
C119 C120 N60 129.7(11)
C119 C120 H120 115.2
N60 C120 H120 115.2

loop_
_geom_bond_atom_site_label_1
_geom_bond_atom_site_label_2
_geom_bond_distance
Dy1 O3 2.288(7)
Dy1 O1 2.312(8)
Dy1 N31 2.356(12)
Dy1 N25 2.458(10)
Dy1 N2 2.463(10)
Dy1 N14 2.521(9)
Dy1 N1 2.534(11)
Dy1 N13 2.548(9)
Dy1 O5 2.558(8)
Dy2 O4 2.260(7)
Dy2 O1 2.273(8)
Dy2 N25 2.470(10)
Dy2 N34 2.479(9)
Dy2 N5 2.489(9)
Dy2 N20 2.531(11)
Dy2 N19 2.554(11)
Dy2 N6 2.567(11)
Dy2 O5 2.632(8)
Dy3 O2 2.282(7)
Dy3 O3 2.310(8)
Dy3 N28 2.393(8)
Dy3 N8 2.473(9)
Dy3 N31 2.485(8)
Dy3 N7 2.492(9)
Dy3 N17 2.500(8)
Dy3 N18 2.559(9)
Dy3 O5 2.602(8)
Dy4 O4 2.281(9)
Dy4 O2 2.297(7)
Dy4 N34 2.479(9)
Dy4 N23 2.483(8)
Dy4 N24 2.487(9)
Dy4 N28 2.500(9)
Dy4 N12 2.524(10)
Dy4 N11 2.532(10)
Dy4 O5 2.603(8)
Dy5 O8 2.261(8)
Dy5 O6 2.300(7)
Dy5 N67 2.442(8)
Dy5 N61 2.481(9)
Dy5 N50 2.529(9)
Dy5 N49 2.542(10)
Dy5 O10 2.546(8)
Dy5 N37 2.553(9)
Dy5 N38 2.571(9)
Dy6 O9 2.261(7)
Dy6 O6 2.296(8)
Dy6 N61 2.454(9)
Dy6 N70 2.458(7)
Dy6 N56 2.500(8)
Dy6 N55 2.523(9)
Dy6 N42 2.549(9)
Dy6 N41 2.553(10)
Dy6 O10 2.609(9)
Dy7 O7 2.249(7)
Dy7 O8 2.278(7)
Dy7 N67 2.416(11)
Dy7 N64 2.491(10)
Dy7 N53 2.531(10)
Dy7 N54 2.536(13)
Dy7 N44 2.542(10)
Dy7 N43 2.555(11)
Dy7 O10 2.674(9)
Dy8 O9 2.290(6)
Dy8 O7 2.308(8)
Dy8 N70 2.358(9)
Dy8 N64 2.471(9)
Dy8 N47 2.474(8)
Dy8 N48 2.522(10)
Dy8 N59 2.524(10)
Dy8 N60 2.536(11)
Dy8 O10 2.575(8)
O1 C8 1.299(14)
O2 C23 1.292(11)
O3 C38 1.317(13)
O4 C53 1.344(13)
O6 C68 1.261(12)
O7 C83 1.319(14)
O8 C98 1.384(13)
O9 C113 1.293(12)
N1 C1 1.272(16)
N1 C5 1.307(15)
N2 C6 1.320(16)
N2 N3 1.371(14)
N3 C8 1.322(16)
N4 C8 1.352(15)
N4 N5 1.383(13)
N4 H4 0.8800
N5 C10 1.307(15)
N6 C15 1.316(16)
N6 C11 1.405(17)
N7 C16 1.328(15)
N7 C20 1.357(15)
N8 C21 1.251(14)
N8 N9 1.424(14)
N9 C23 1.252(15)
N10 C23 1.355(14)
N10 N11 1.394(14)
N10 H10 0.8800
N11 C25 1.223(14)
N12 C30 1.326(16)
N12 C26 1.368(15)
N13 C35 1.266(14)
N13 C31 1.468(13)
N14 C36 1.252(15)
N14 N15 1.391(13)
N15 C38 1.317(15)
N16 C38 1.287(15)
N16 N17 1.398(12)
N17 C40 1.222(14)
N18 C41 1.320(13)
N18 C45 1.412(13)
N19 C50 1.353(17)
N19 C46 1.364(14)
N20 C51 1.258(17)
N20 N21 1.386(15)
N21 C53 1.351(14)
N22 C53 1.276(14)
N22 N23 1.379(13)
N23 C55 1.286(15)
N24 C56 1.264(15)
N24 C60 1.556(13)
N25 N26 1.192(13)
N26 N27 1.109(14)
N28 N29 1.217(12)
N29 N30 1.156(13)
N31 N32 1.245(12)
N32 N33 1.150(13)
N34 N35 1.212(13)
N35 N36 1.137(14)
N37 C61 1.331(13)
N37 C65 1.366(14)
N38 C66 1.292(14)
N38 N39 1.343(12)
N39 C68 1.387(13)
N39 H39 0.8800
N40 C68 1.317(14)
N40 N41 1.350(12)
N41 C70 1.294(14)
N42 C75 1.287(17)
N42 C71 1.331(15)
N43 C76 1.273(15)
N43 C80 1.360(17)
N44 N45 1.322(14)
N44 C81 1.330(16)
N45 C83 1.369(15)
N46 C83 1.328(17)
N46 N47 1.391(12)
N46 H46 0.8800
N47 C85 1.256(17)
N48 C90 1.346(15)
N48 C86 1.355(14)
N49 C95 1.376(14)
N49 C91 1.445(14)
N50 C96 1.251(14)
N50 N51 1.374(13)
N51 C98 1.308(15)
N52 C98 1.278(15)
N52 N53 1.387(15)
N53 C100 1.312(16)
N54 C101 1.330(18)
N54 C105 1.433(15)
N55 C110 1.369(16)
N55 C106 1.382(13)
N56 C111 1.274(15)
N56 N57 1.326(13)
N57 C113 1.406(16)
N58 C113 1.291(15)
N58 N59 1.372(13)
N59 C115 1.271(17)
N60 C116 1.378(17)
N60 C120 1.416(14)
N61 N62 1.207(13)
N62 N63 1.153(13)
N64 N65 1.190(13)
N65 N66 1.146(13)
N67 N68 1.226(14)
N68 N69 1.197(15)
N70 N71 1.290(14)
N71 N72 1.186(14)
C1 C2 1.414(19)
C1 H1 0.9500
C2 C3 1.41(2)
C2 H2 0.9500
C3 C4 1.26(2)
C3 H3 0.9500
C4 C5 1.423(18)
C4 H4A 0.9500
C5 C6 1.459(19)
C6 C7 1.509(19)
C7 H7A 0.9800
C7 H7B 0.9800
C7 H7C 0.9800
C9 C10 1.537(18)
C9 H9A 0.9800
C9 H9B 0.9800
C9 H9C 0.9800
C10 C11 1.414(19)
C11 C12 1.35(2)
C12 C13 1.44(2)
C12 H12 0.9500
C13 C14 1.34(2)
C13 H13 0.9500
C14 C15 1.36(2)
C14 H14 0.9500
C15 H15 0.9500
C16 C17 1.385(16)
C16 H16 0.9500
C17 C18 1.278(19)
C17 H17 0.9500
C18 C19 1.39(2)
C18 H18 0.9500
C19 C20 1.423(17)
C19 H19 0.9500
C20 C21 1.439(17)
C21 C22 1.568(16)
C22 H22A 0.9800
C22 H22B 0.9800
C22 H22C 0.9800
C24 C25 1.466(15)
C24 H24A 0.9800
C24 H24B 0.9800
C24 H24C 0.9800
C25 C26 1.466(18)
C26 C27 1.395(18)
C27 C28 1.341(18)
C27 H27 0.9500
C28 C29 1.373(18)
C28 H28 0.9500
C29 C30 1.356(18)
C29 H29 0.9500
C30 H30 0.9500
C31 C32 1.365(15)
C31 H31 0.9500
C32 C33 1.37(2)
C32 H32 0.9500
C33 C34 1.46(2)
C33 H33 0.9500
C34 C35 1.413(18)
C34 H34 0.9500
C35 C36 1.444(17)
C36 C37 1.500(17)
C37 H37A 0.9800
C37 H37B 0.9800
C37 H37C 0.9800
C39 C40 1.502(16)
C39 H39A 0.9800
C39 H39B 0.9800
C39 H39C 0.9800
C40 C41 1.492(16)
C41 C42 1.358(16)
C42 C43 1.51(2)
C42 H42 0.9500
C43 C44 1.377(19)
C43 H43 0.9500
C44 C45 1.349(15)
C44 H44 0.9500
C45 H45 0.9500
C46 C47 1.361(17)
C46 H46A 0.9500
C47 C48 1.10(2)
C47 H47 0.9500
C48 C49 1.48(3)
C48 H48 0.9500
C49 C50 1.42(2)
C49 H49 0.9500
C50 C51 1.40(2)
C51 C52 1.546(19)
C52 H52A 0.9800
C52 H52B 0.9800
C52 H52C 0.9800
C54 C55 1.590(17)
C54 H54A 0.9800
C54 H54B 0.9800
C54 H54C 0.9800
C55 C56 1.465(19)
C56 C57 1.379(18)
C57 C58 1.347(19)
C57 H57 0.9500
C58 C59 1.37(2)
C58 H58 0.9500
C59 C60 1.303(17)
C59 H59 0.9500
C60 H60 0.9500
C61 C62 1.313(17)
C61 H61 0.9500
C62 C63 1.426(17)
C62 H62 0.9500
C63 C64 1.361(18)
C63 H63 0.9500
C64 C65 1.420(15)
C64 H64 0.9500
C65 C66 1.459(16)
C66 C67 1.523(16)
C67 H67A 0.9800
C67 H67B 0.9800
C67 H67C 0.9800
C69 C70 1.532(17)
C69 H69A 0.9800
C69 H69B 0.9800
C69 H69C 0.9800
C70 C71 1.415(18)
C71 C72 1.436(16)
C72 C73 1.398(19)
C72 H72 0.9500
C73 C74 1.31(2)
C73 H73 0.9500
C74 C75 1.406(19)
C74 H74 0.9500
C75 H75 0.9500
C76 C77 1.36(2)
C76 H76 0.9500
C77 C78 1.35(2)
C77 H77 0.9500
C78 C79 1.33(2)
C78 H78 0.9500
C79 C80 1.38(2)
C79 H79 0.9500
C80 C81 1.44(2)
C81 C82 1.51(2)
C82 H82A 0.9800
C82 H82B 0.9800
C82 H82C 0.9800
C84 C85 1.524(17)
C84 H84A 0.9800
C84 H84B 0.9800
C84 H84C 0.9800
C85 C86 1.490(18)
C86 C87 1.377(17)
C87 C88 1.45(2)
C87 H87 0.9500
C88 C89 1.359(19)
C88 H88 0.9500
C89 C90 1.365(17)
C89 H89 0.9500
C90 H90 0.9500
C91 C92 1.299(15)
C91 H91 0.9500
C92 C93 1.317(19)
C92 H92 0.9500
C93 C94 1.28(2)
C93 H93 0.9500
C94 C95 1.430(18)
C94 H94 0.9500
C95 C96 1.418(18)
C96 C97 1.563(16)
C97 H97A 0.9800
C97 H97B 0.9800
C97 H97C 0.9800
C99 C100 1.50(2)
C99 H99A 0.9800
C99 H99B 0.9800
C99 H99C 0.9800
C100 C101 1.41(2)
C101 C102 1.376(19)
C102 C103 1.44(2)
C102 H102 0.9500
C103 C104 1.25(2)
C103 H103 0.9500
C104 C105 1.293(18)
C104 H104 0.9500
C105 H105 0.9500
C106 C107 1.310(16)
C106 H106 0.9500
C107 C108 1.38(2)
C107 H107 0.9500
C108 C109 1.30(2)
C108 H108 0.9500
C109 C110 1.402(18)
C109 H109 0.9500
C110 C111 1.429(18)
C111 C112 1.504(15)
C112 H11A 0.9800
C112 H11B 0.9800
C112 H11C 0.9800
C114 C115 1.534(17)
C114 H11D 0.9800
C114 H11E 0.9800
C114 H11F 0.9800
C115 C116 1.371(18)
C116 C117 1.408(17)
C117 C118 1.37(2)
C117 H117 0.9500
C118 C119 1.27(2)
C118 H118 0.9500
C119 C120 1.254(16)
C119 H119 0.9500
C120 H120 0.9500

loop_
_platon_squeeze_void_nr
_platon_squeeze_void_average_x
_platon_squeeze_void_average_y
_platon_squeeze_void_average_z
_platon_squeeze_void_volume
_platon_squeeze_void_count_electrons
_platon_squeeze_void_content
1 -0.006 0.418 0.018 4097 1014 'Disordered lattice H2O'
